data_7251827
loop_
_publ_author_name
'Li, Yan-ni'
'Du, Yan-xin'
'Liu, Hao'
'Zhu, Yi-jie'
'Deng, Fan'
'Xu, Qin-feng'

_publ_section_title
;
 A turn-on AIE sensor for nanomolar detection of perrhenate in aqueous
 media
;
_journal_issue 19
_journal_name_full 'RSC Advances'
_journal_page_first 16759
_journal_page_last 16766
_journal_paper_doi 10.1039/D6RA01192F
_journal_volume 16
_journal_year 2026
_chemical_formula_moiety '3(C68 H46 N8 Ru), 6(O4 Re)'
_chemical_formula_sum 'C204 H138 N24 O24 Re6 Ru3'
_chemical_formula_weight 4729.79
_space_group_crystal_system monoclinic
_space_group_IT_number 14
_space_group_name_Hall '-P 2ybc'
_space_group_name_H-M_alt 'P 1 21/c 1'
_atom_sites_solution_hydrogens mixed
_atom_sites_solution_primary dual
_audit_creation_date 2024-03-13
_audit_creation_method
;
Olex2 1.5
(compiled 2022.04.07 svn.rca3783a0 for OlexSys, GUI svn.r6498)
;
_audit_update_record
;
2025-11-07 deposited with the CCDC.	2026-03-20 downloaded from the CCDC.
;
_cell_angle_alpha 90
_cell_angle_beta 106.554(9)
_cell_angle_gamma 90
_cell_formula_units_Z 4
_cell_length_a 31.456(17)
_cell_length_b 24.499(13)
_cell_length_c 29.263(16)
_cell_measurement_reflns_used 9437
_cell_measurement_temperature 193.00
_cell_measurement_theta_max 21.44
_cell_measurement_theta_min 2.25
_cell_volume 21617(2)
_computing_cell_refinement 'SAINT V8.40B (Bruker, 2019)'
_computing_data_collection 'APEX5 V2023.9-2 (Bruker, 2023)'
_computing_data_reduction 'SAINT V8.40B (Bruker, 2019)'
_computing_molecular_graphics 'Olex2 1.5 (Dolomanov et al., 2009)'
_computing_publication_material 'Olex2 1.5 (Dolomanov et al., 2009)'
_computing_structure_refinement 'SHELXL 2019/3 (Sheldrick, 2015)'
_computing_structure_solution 'SHELXT 2018/2 (Sheldrick, 2018)'
_diffrn_ambient_temperature 193.00
_diffrn_detector CPAD
_diffrn_detector_area_resol_mean 7.41
_diffrn_detector_type 'Bruker PHOTON II'
_diffrn_measured_fraction_theta_full 0.999
_diffrn_measured_fraction_theta_max 0.999
_diffrn_measurement_device 'four-circle diffractometer'
_diffrn_measurement_device_type 'Bruker D8 VENTURE TXS PHOTON II'
_diffrn_measurement_method '\w and \f shutterless scans'
_diffrn_measurement_specimen_support 'nylon loop'
_diffrn_radiation_monochromator 'Helios Multi-layer Optic'
_diffrn_radiation_probe x-ray
_diffrn_radiation_type MoK\a
_diffrn_radiation_wavelength 0.71073
_diffrn_reflns_av_R_equivalents 0.1040
_diffrn_reflns_av_unetI/netI 0.1129
_diffrn_reflns_Laue_measured_fraction_full 0.999
_diffrn_reflns_Laue_measured_fraction_max 0.999
_diffrn_reflns_limit_h_max 37
_diffrn_reflns_limit_h_min -37
_diffrn_reflns_limit_k_max 28
_diffrn_reflns_limit_k_min -28
_diffrn_reflns_limit_l_max 34
_diffrn_reflns_limit_l_min -34
_diffrn_reflns_number 216903
_diffrn_reflns_point_group_measured_fraction_full 0.999
_diffrn_reflns_point_group_measured_fraction_max 0.999
_diffrn_reflns_theta_full 24.712
_diffrn_reflns_theta_max 24.712
_diffrn_reflns_theta_min 1.953
_diffrn_source TXS
_diffrn_source_current 1.6
_diffrn_source_power 0.08
_diffrn_source_type 'Rotaing Anode'
_diffrn_source_voltage 50.0
_diffrn_standards_number 0
_exptl_absorpt_coefficient_mu 3.612
_exptl_absorpt_correction_T_max 0.4908
_exptl_absorpt_correction_T_min 0.2777
_exptl_absorpt_correction_type multi-scan
_exptl_absorpt_process_details
;
SADABS-2016/2 (Bruker,2016/2) was used for absorption correction.
wR2(int) was 0.1544 before and 0.1104 after correction.
The Ratio of minimum to maximum transmission is 0.5658.
The \l/2 correction factor is Not present.
;
_exptl_crystal_density_diffrn 1.453
_exptl_crystal_description block
_exptl_crystal_F_000 9216
_exptl_crystal_size_max 0.12
_exptl_crystal_size_mid 0.1
_exptl_crystal_size_min 0.09
_refine_diff_density_max 1.762
_refine_diff_density_min -1.706
_refine_diff_density_rms 0.189
_refine_ls_extinction_coef 0.00083(5)
_refine_ls_extinction_expression Fc^*^=kFc[1+0.001xFc^2^\l^3^/sin(2\q)]^-1/4^
_refine_ls_extinction_method 'SHELXL-2019/2 (Sheldrick 2019)'
_refine_ls_goodness_of_fit_ref 1.230
_refine_ls_hydrogen_treatment constr
_refine_ls_matrix_type full
_refine_ls_number_parameters 2418
_refine_ls_number_reflns 36814
_refine_ls_number_restraints 4513
_refine_ls_restrained_S_all 1.205
_refine_ls_R_factor_all 0.1774
_refine_ls_R_factor_gt 0.1494
_refine_ls_shift/su_max 0.018
_refine_ls_shift/su_mean 0.000
_refine_ls_structure_factor_coef Fsqd
_refine_ls_weighting_details 'w=1/[\s^2^(Fo^2^)+(0.0100P)^2^+400.0000P] where P=(Fo^2^+2Fc^2^)/3'
_refine_ls_weighting_scheme calc
_refine_ls_wR_factor_gt 0.3459
_refine_ls_wR_factor_ref 0.3604
_reflns_Friedel_coverage 0.000
_reflns_number_gt 25080
_reflns_number_total 36814
_reflns_threshold_expression 'I > 2\s(I)'
_cod_data_source_file d6ra01192f2.cif
_cod_data_source_block mo_240306zh_zhcz017823_2_0m
_cod_depositor_comments
;
The following automatic conversions were performed:

data item '_diffrn_radiation_probe' value 'X-ray' was changed to
'x-ray' in accordance with the
/home/data/users/saulius/crontab/automatic-downloads/rss-feeds/RSC/lib/dictionaries/cif_core.dic
dictionary named 'cif_core.dic' version 2.4.2 last updated on
2011-04-26.

Automatic conversion script
Id: cif_fix_values 8170 2020-07-09 18:12:32Z antanas 
;
_cod_original_cell_volume 21616(20)
_cod_database_code 7251827
_shelx_shelxl_version_number 2019/3
_shelx_space_group_comment
;
The symmetry employed for this shelxl refinement is uniquely defined
by the following loop, which should always be used as a source of
symmetry information in preference to the above space-group names.
They are only intended as comments.
;
_shelx_estimated_absorpt_t_max 0.737
_shelx_estimated_absorpt_t_min 0.671
_olex2_refinement_description
;
1. Fixed Uiso
 At 1.2 times of:
  All C(H) groups
 At 1.5 times of:
  All C(H,H,H) groups
2. Restrained distances
 Re1_1-O4_1 = Re1_1-O3_1 = Re1_1-O2_1 = Re1_1-O1_1
 Re1_2-O4_2 = Re1_2-O3_2 = Re1_2-O2_2 = Re1_2-O1_2
 Re1_3-O4_3 = Re1_3-O3_3 = Re1_3-O2_3 = Re1_3-O1_3
 Re1_6-O4_6 = Re1_6-O3_6 = Re1_6-O2_6 = Re1_6-O1_6
 Re1_7-O4_7 = Re1_7-O3_7 = Re1_7-O2_7 = Re1_7-O1_7
 Re1_8-O4_8 = Re1_8-O3_8 = Re1_8-O2_8 = Re1_8-O1_8
 Re1_9-O4_9 = Re1_9-O3_9 = Re1_9-O2_9 = Re1_9-O1_9
 Re1_10-O4_10 = Re1_10-O3_10 = Re1_10-O2_10 = Re1_10-O1_10
 Re1_11-O4_11 = Re1_11-O3_11 = Re1_11-O2_11 = Re1_11-O1_11
 Re1_12-O4_12 = Re1_12-O3_12 = Re1_12-O2_12 = Re1_12-O1_12
 Re1_13-O4_13 = Re1_13-O3_13 = Re1_13-O2_13 = Re1_13-O1_13
 1.7 with sigma of 0.01
 C111-C110
 1.5 with sigma of 0.01
 C164-C163
 1.5 with sigma of 0.01
 C4-C3
 1.5 with sigma of 0.01
 C179-C178
 1.5 with sigma of 0.01
 O4_1-O1_1 \\sim O4_1-O2_1 \\sim O4_1-O3_1 \\sim O3_1-O2_1 \\sim O2_1-O1_1
\\sim O3_1-O1_1
 O4_2-O1_2 \\sim O4_2-O2_2 \\sim O4_2-O3_2 \\sim O3_2-O2_2 \\sim O2_2-O1_2
\\sim O3_2-O1_2
 O4_3-O1_3 \\sim O4_3-O2_3 \\sim O4_3-O3_3 \\sim O3_3-O2_3 \\sim O2_3-O1_3
\\sim O3_3-O1_3
 O4_6-O1_6 \\sim O4_6-O2_6 \\sim O4_6-O3_6 \\sim O3_6-O2_6 \\sim O2_6-O1_6
\\sim O3_6-O1_6
 O4_7-O1_7 \\sim O4_7-O2_7 \\sim O4_7-O3_7 \\sim O3_7-O2_7 \\sim O2_7-O1_7
\\sim O3_7-O1_7
 O4_8-O1_8 \\sim O4_8-O2_8 \\sim O4_8-O3_8 \\sim O3_8-O2_8 \\sim O2_8-O1_8
\\sim O3_8-O1_8
 O4_9-O1_9 \\sim O4_9-O2_9 \\sim O4_9-O3_9 \\sim O3_9-O2_9 \\sim O2_9-O1_9
\\sim O3_9-O1_9
 O4_10-O1_10 \\sim O4_10-O2_10 \\sim O4_10-O3_10 \\sim O3_10-O2_10 \\sim
O2_10-O1_10 \\sim O3_10-
 O1_10
 O4_11-O1_11 \\sim O4_11-O2_11 \\sim O4_11-O3_11 \\sim O3_11-O2_11 \\sim
O2_11-O1_11 \\sim O3_11-
 O1_11
 O4_12-O1_12 \\sim O4_12-O2_12 \\sim O4_12-O3_12 \\sim O3_12-O2_12 \\sim
O2_12-O1_12 \\sim O3_12-
 O1_12
 O4_13-O1_13 \\sim O4_13-O2_13 \\sim O4_13-O3_13 \\sim O3_13-O2_13 \\sim
O2_13-O1_13 \\sim O3_13-
 O1_13
 with sigma of 0.02
 C116-C110 \\sim C112-C110
 with sigma of 0.02
 C164-C162 \\sim C170-C164
 with sigma of 0.02
 C169-C163 \\sim C165-C163
 with sigma of 0.02
3. Uiso/Uaniso restraints and constraints
C15 \\sim C10 \\sim C3 \\sim C2 \\sim C1 \\sim C37 \\sim C120 \\sim C57 \\sim
C38 \\sim C124 \\sim C118 \\sim C53 \\sim C146 \\sim C148 \\sim C125 \\sim C155
\\sim C160 \\sim C159 \\sim C158 \\sim C157 \\sim C156 \\sim C151 \\sim C54
\\sim C193 \\sim C121 \\sim C56 \\sim C55 \\sim C40 \\sim C129 \\sim C34 \\sim
C134 \\sim C154 \\sim C35 \\sim C14 \\sim C11 \\sim C61 \\sim C86 \\sim C122
\\sim C43 \\sim C133 \\sim C39 \\sim C126 \\sim C153 \\sim C191 \\sim C59 \\sim
C190 \\sim C130 \\sim C119 \\sim C41 \\sim C198 \\sim C5 \\sim C6 \\sim C7
\\sim C8 \\sim C9 \\sim C4 \\sim C93 \\sim C123 \\sim C192 \\sim C152 \\sim
C147 \\sim C13 \\sim C81 \\sim C189 \\sim C52 \\sim C79 \\sim C107 \\sim C188
\\sim C42 \\sim C83 \\sim C202 \\sim C65 \\sim C18 \\sim C94 \\sim C25 \\sim
C95 \\sim C150 \\sim C51 \\sim C161 \\sim C162 \\sim C163 \\sim C170 \\sim C175
\\sim C72 \\sim C73 \\sim C74 \\sim C75 \\sim C76 \\sim C77 \\sim C48 \\sim
C185 \\sim C36 \\sim C136 \\sim C44 \\sim C62 \\sim C135 \\sim C12 \\sim C19
\\sim C24 \\sim C23 \\sim C22 \\sim C21 \\sim C20 \\sim C58 \\sim C49 \\sim
C102 \\sim C131 \\sim C60 \\sim C127 \\sim C187 \\sim C82 \\sim C78 \\sim C66
\\sim C70 \\sim C197 \\sim C186 \\sim C16 \\sim C132 \\sim C203 \\sim C199
\\sim C103 \\sim C47 \\sim C26 \\sim C128 \\sim C149 \\sim C17 \\sim C67 \\sim
C50 \\sim C200 \\sim C71 \\sim C108 \\sim C69 \\sim C106 \\sim C139 \\sim C80
\\sim C194 \\sim C63 \\sim C117 \\sim C174 \\sim C173 \\sim C178 \\sim C177
\\sim C176 \\sim C96 \\sim C101 \\sim C100 \\sim C99 \\sim C98 \\sim C97 \\sim
C196 \\sim C45 \\sim C68 \\sim C84 \\sim C85 \\sim C142 \\sim C141 \\sim C140
\\sim C145 \\sim C144 \\sim C143 \\sim C27 \\sim C172 \\sim C195 \\sim C104
\\sim C89 \\sim C90 \\sim C91 \\sim C92 \\sim C87 \\sim C88 \\sim C33 \\sim C32
\\sim C31 \\sim C30 \\sim C29 \\sim C28 \\sim C109 \\sim C180 \\sim C179 \\sim
C184 \\sim C183 \\sim C182 \\sim C181 \\sim C204 \\sim C201 \\sim C46 \\sim
C164 \\sim C169 \\sim C168 \\sim C167 \\sim C166 \\sim C165 \\sim C105 \\sim
C110 \\sim C137 \\sim C64 \\sim C138 \\sim C111 \\sim C116 \\sim C115 \\sim
C114 \\sim C113 \\sim C112 \\sim C171 \\sim N24 \\sim N21 \\sim N6 \\sim N1
\\sim N15 \\sim N4 \\sim N3 \\sim N7 \\sim N22 \\sim N10 \\sim N2 \\sim N11
\\sim N20 \\sim N5 \\sim N8 \\sim N16 \\sim N17 \\sim N23 \\sim N18 \\sim N12
\\sim N19 \\sim N9 \\sim N13 \\sim N14: within 2A with sigma of 0.01 and sigma
for terminal atoms of 0.02 within 2A
Re1_1 \\sim O2_1 \\sim O1_1 \\sim O3_1 \\sim O4_1 \\sim Re1_2 \\sim O2_2 \\sim
O1_2 \\sim O3_2 \\sim O4_2 \\sim Re1_3 \\sim O2_3 \\sim O1_3 \\sim O3_3 \\sim
O4_3 \\sim Re1_6 \\sim O2_6 \\sim O1_6 \\sim O3_6 \\sim O4_6 \\sim Re1_7 \\sim
O2_7 \\sim O1_7 \\sim O3_7 \\sim O4_7 \\sim Re1_8 \\sim O2_8 \\sim O1_8 \\sim
O3_8 \\sim O4_8 \\sim Re1_9 \\sim O2_9 \\sim O1_9 \\sim O3_9 \\sim O4_9 \\sim
Re1_10 \\sim O2_10 \\sim O1_10 \\sim O3_10 \\sim O4_10 \\sim Re1_11 \\sim O2_11
\\sim O1_11 \\sim O3_11 \\sim O4_11 \\sim Re1_12 \\sim O2_12 \\sim O1_12 \\sim
O3_12 \\sim O4_12 \\sim Re1_13 \\sim O2_13 \\sim O1_13 \\sim O3_13 \\sim O4_13:
within 2A with sigma of 0.01 and sigma for terminal atoms of 0.02 within 2A
Re1_13 \\sim O4_13 \\sim O1_13 \\sim O3_13 \\sim O2_13 \\sim Re1_6 \\sim O3_6
\\sim O2_6 \\sim O1_6 \\sim O4_6: within 2A with sigma of 0.01 and sigma for
terminal atoms of 0.02 within 2A
Re1_1 \\sim O2_1 \\sim O1_1 \\sim O3_1 \\sim O4_1 \\sim O1_12 \\sim Re1_12
\\sim O3_12 \\sim O4_12 \\sim O2_12: within 2A with sigma of 0.01 and sigma for
terminal atoms of 0.02 within 2A
Uanis(Re1_1) \\sim Ueq, Uanis(O2_1) \\sim Ueq, Uanis(O1_1) \\sim Ueq,
Uanis(O3_1) \\sim Ueq, Uanis(O4_1) \\sim Ueq, Uanis(Re1_2) \\sim Ueq,
Uanis(O2_2) \\sim Ueq, Uanis(O1_2) \\sim Ueq, Uanis(O3_2) \\sim Ueq,
Uanis(O4_2) \\sim Ueq, Uanis(Re1_3) \\sim Ueq, Uanis(O2_3) \\sim Ueq,
Uanis(O1_3) \\sim Ueq, Uanis(O3_3) \\sim Ueq, Uanis(O4_3) \\sim Ueq,
Uanis(Re1_6) \\sim Ueq, Uanis(O2_6) \\sim Ueq, Uanis(O1_6) \\sim Ueq,
Uanis(O3_6) \\sim Ueq, Uanis(O4_6) \\sim Ueq, Uanis(Re1_7) \\sim Ueq,
Uanis(O2_7) \\sim Ueq, Uanis(O1_7) \\sim Ueq, Uanis(O3_7) \\sim Ueq,
Uanis(O4_7) \\sim Ueq, Uanis(Re1_8) \\sim Ueq, Uanis(O2_8) \\sim Ueq,
Uanis(O1_8) \\sim Ueq, Uanis(O3_8) \\sim Ueq, Uanis(O4_8) \\sim Ueq,
Uanis(Re1_9) \\sim Ueq, Uanis(O2_9) \\sim Ueq, Uanis(O1_9) \\sim Ueq,
Uanis(O3_9) \\sim Ueq, Uanis(O4_9) \\sim Ueq, Uanis(Re1_10) \\sim Ueq,
Uanis(O2_10) \\sim Ueq, Uanis(O1_10) \\sim Ueq, Uanis(O3_10) \\sim Ueq,
Uanis(O4_10) \\sim Ueq, Uanis(Re1_11) \\sim Ueq, Uanis(O2_11) \\sim Ueq,
Uanis(O1_11) \\sim Ueq, Uanis(O3_11) \\sim Ueq, Uanis(O4_11) \\sim Ueq,
Uanis(Re1_12) \\sim Ueq, Uanis(O2_12) \\sim Ueq, Uanis(O1_12) \\sim Ueq,
Uanis(O3_12) \\sim Ueq, Uanis(O4_12) \\sim Ueq, Uanis(Re1_13) \\sim Ueq,
Uanis(O2_13) \\sim Ueq, Uanis(O1_13) \\sim Ueq, Uanis(O3_13) \\sim Ueq,
Uanis(O4_13) \\sim Ueq: with sigma of 0.01 and sigma for terminal atoms of 0.02
4. Others
 1*[Sof(O1)+Sof(Re1)+Sof(O4)+Sof(O2)+Sof(O3)]+1*[Sof(Re1)+Sof(O1)+Sof(O4)+
 Sof(O2)+Sof(O3)]+1*[Sof(O2)+Sof(Re1)+Sof(O4)+Sof(O3)+Sof(O1)]=1 with esd of 0
 Sof(Re1)=Sof(O2)=Sof(O4)=Sof(O3)=Sof(O1)=1-FVAR(1)
 Sof(Re1)=Sof(O3)=Sof(O2)=Sof(O4)=Sof(O1)=FVAR(1)
 Sof(O1)=Sof(Re1)=Sof(O4)=Sof(O2)=Sof(O3)=FVAR(2)
 Sof(Re1)=Sof(O1)=Sof(O4)=Sof(O2)=Sof(O3)=FVAR(3)
 Sof(O2)=Sof(Re1)=Sof(O4)=Sof(O3)=Sof(O1)=FVAR(4)
 Sof(Re1)=Sof(O3)=Sof(O1)=Sof(O4)=Sof(O2)=1-FVAR(5)
 Sof(Re1)=Sof(O2)=Sof(O1)=Sof(O3)=Sof(O4)=FVAR(5)
 Sof(Re1)=Sof(O4)=Sof(O1)=Sof(O3)=Sof(O2)=1-FVAR(6)
 Sof(Re1)=Sof(O3)=Sof(O2)=Sof(O1)=Sof(O4)=FVAR(6)
 Fixed X: O1(0.539569)
5.a Riding coordinates:
 C135(H13D,H13E,H13F)
5.b Aromatic/amide H refined with riding coordinates:
 C2(H2), C1(H1), C118(H118), C148(H148), C160(H160), C159(H159), C158(H158),
 C157(H157), C156(H156), C40(H40), C134(H134), C35(H35), C11(H11), C126(H126),
 C153(H153), C59(H59), C119(H119), C41(H41), C5(H5), C6(H6), C7(H7), C8(H8),
 C9(H9), C93(H93), C152(H152), C147(H147), C79(H79), C94(H94), C25(H25),
 C51(H51), C161(H161), C162(H162), C73(H73), C74(H74), C75(H75), C76(H76),
 C77(H77), C48(H48), C185(H185), C36(H36), C44(H44), C62(H62), C12(H12),
 C24(H24), C23(H23), C22(H22), C21(H21), C20(H20), C58(H58), C49(H49),
 C131(H131), C60(H60), C127(H127), C187(H187), C66(H66), C70(H70), C186(H186),
 C16(H16), C203(H203), C199(H199), C103(H103), C47(H47), C26(H26), C128(H128),
 C17(H17), C50(H50), C108(H108), C69(H69), C80(H80), C194(H194), C117(H117),
 C177(H177), C176(H176), C101(H101), C100(H100), C99(H99), C98(H98), C97(H97),
 C196(H196), C45(H45), C84(H84), C85(H85), C142(H142), C141(H141), C145(H145),
 C144(H144), C143(H143), C172(H172), C195(H195), C104(H104), C89(H89), C90(H90),
  C91(H91), C92(H92), C88(H88), C33(H33), C32(H32), C31(H31), C30(H30),
 C29(H29), C109(H109), C180(H180), C184(H184), C183(H183), C182(H182),
 C181(H181), C46(H46), C169(H169), C168(H168), C167(H167), C166(H166),
 C165(H165), C137(H137), C138(H138), C116(H116), C115(H115), C114(H114),
 C113(H113), C112(H112), C171(H171)
5.c Fitted hexagon refined as free rotating group:
 N1(C15,C10,C3,C2,C1), C155(C160,C159,C158,C157,C156), C5(C6,C7,C8,C9,C4),
 N13(C161,C162,C163,C170,C175), C72(C73,C74,C75,C76,C77), C19(C24,C23,C22,C21,
 C20), N14(C174,C173,C178,C177,C176), C96(C101,C100,C99,C98,C97), C142(C141,
 C140,C145,C144,C143), C89(C90,C91,C92,C87,C88), C33(C32,C31,C30,C29,C28),
 C180(C179,C184,C183,C182,C181), C164(C169,C168,C167,C166,C165), C111(C116,C115,
 C114,C113,C112)
5.d Idealised Me refined as rotating group:
 C136(H13A,H13B,H13C), C68(H68A,H68B,H68C), C204(H20A,H20B,H20C), C201(H20D,
 H20E,H20F), C64(H64A,H64B,H64C)
;
_smtbx_masks_void_probe_radius 1.2
_smtbx_masks_void_truncation_radius 1.2
_olex2_submission_special_instructions 'No special instructions were received'
_site XU

loop_
_space_group_symop_operation_xyz
'x, y, z'
'-x, y+1/2, -z+1/2'
'-x, -y, -z'
'x, -y-1/2, z-1/2'

loop_
_atom_site_label
_atom_site_type_symbol
_atom_site_fract_x
_atom_site_fract_y
_atom_site_fract_z
_atom_site_U_iso_or_equiv
_atom_site_adp_type
_atom_site_occupancy
_atom_site_site_symmetry_order
_atom_site_calc_flag
_atom_site_refinement_flags_posn
_atom_site_refinement_flags_adp
_atom_site_refinement_flags_occupancy
_atom_site_disorder_assembly
_atom_site_disorder_group
Ru2 Ru 0.53158(4) 0.44336(5) 0.22918(4) 0.0529(3) Uani 1 1 d . . . . .
Ru1 Ru 0.79079(4) 0.68018(5) 0.45111(5) 0.0596(4) Uani 1 1 d . . . . .
Ru3 Ru 0.83959(5) 0.26347(6) 0.52048(7) 0.0787(5) Uani 1 1 d . . . . .
N24 N 0.7278(4) 0.4233(5) 0.4470(4) 0.056(3) Uani 1 1 d . U . . .
N21 N 0.7553(4) 0.6344(5) 0.3932(4) 0.054(3) Uani 1 1 d . U . . .
N6 N 0.5622(4) 0.5118(5) 0.2687(5) 0.057(3) Uani 1 1 d . U . . .
N1 N 0.4714(2) 0.4745(4) 0.2356(3) 0.061(3) Uani 1 1 d G U . . .
C15 C 0.4500(3) 0.5094(4) 0.1988(3) 0.054(3) Uani 1 1 d G U . . .
C10 C 0.4119(3) 0.5370(4) 0.2007(3) 0.054(3) Uani 1 1 d G U . . .
C3 C 0.3953(3) 0.5297(4) 0.2395(3) 0.061(3) Uani 1 1 d DG U . . .
C2 C 0.4167(3) 0.4948(5) 0.2763(3) 0.065(3) Uani 1 1 d G U . . .
H2 H 0.405271 0.489775 0.302797 0.078 Uiso 1 1 calc R U . . .
C1 C 0.4547(3) 0.4672(4) 0.2744(3) 0.062(3) Uani 1 1 d G U . . .
H1 H 0.469348 0.443338 0.299538 0.074 Uiso 1 1 calc R U . . .
C37 C 0.6206(5) 0.3405(6) 0.1837(5) 0.053(3) Uani 1 1 d . U . . .
N15 N 0.8353(4) 0.4859(6) 0.3902(5) 0.060(3) Uani 1 1 d . U . . .
N4 N 0.5890(4) 0.4171(5) 0.2149(4) 0.053(2) Uani 1 1 d . U . . .
N3 N 0.5109(4) 0.3702(6) 0.1967(4) 0.063(3) Uani 1 1 d . U . . .
C120 C 0.7249(5) 0.5438(6) 0.3697(5) 0.051(3) Uani 1 1 d . U . . .
C57 C 0.5800(5) 0.5025(6) 0.3146(5) 0.053(3) Uani 1 1 d . U . . .
N7 N 0.6417(4) 0.5670(6) 0.4274(4) 0.061(3) Uani 1 1 d . U . . .
N22 N 0.7838(4) 0.6075(6) 0.4837(5) 0.062(3) Uani 1 1 d . U . . .
N10 N 0.8597(4) 0.3441(6) 0.5115(5) 0.065(3) Uani 1 1 d . U . . .
N2 N 0.5068(4) 0.4836(5) 0.1647(4) 0.057(3) Uani 1 1 d . U . . .
N11 N 0.7831(4) 0.2877(5) 0.5359(5) 0.057(3) Uani 1 1 d . U . . .
N20 N 0.8497(4) 0.6585(5) 0.4364(5) 0.065(3) Uani 1 1 d . U . . .
N5 N 0.5534(4) 0.4106(5) 0.2973(4) 0.058(3) Uani 1 1 d . U . . .
N8 N 0.6257(5) 0.4609(6) 0.4603(5) 0.065(3) Uani 1 1 d . U . . .
N16 N 0.7914(5) 0.4068(6) 0.3219(5) 0.068(3) Uani 1 1 d . U . . .
N17 N 0.7354(5) 0.7142(6) 0.4649(5) 0.067(3) Uani 1 1 d . U . . .
C38 C 0.5859(5) 0.3650(6) 0.1951(5) 0.055(3) Uani 1 1 d . U . . .
C124 C 0.7636(5) 0.5666(6) 0.4526(5) 0.052(3) Uani 1 1 d . U . . .
N23 N 0.6960(4) 0.4526(5) 0.3492(4) 0.057(3) Uani 1 1 d . U . . .
C118 C 0.7165(5) 0.6162(7) 0.3092(6) 0.060(3) Uani 1 1 d . U . . .
H118 H 0.705373 0.629049 0.277368 0.072 Uiso 1 1 calc R U . . .
C53 C 0.6208(5) 0.5302(7) 0.3987(6) 0.058(3) Uani 1 1 d . U . . .
N18 N 0.8198(5) 0.7203(6) 0.5133(5) 0.067(3) Uani 1 1 d . U . . .
C146 C 0.7391(5) 0.1474(7) 0.5262(7) 0.065(3) Uani 1 1 d . U . . .
C148 C 0.6839(5) 0.2093(6) 0.5463(6) 0.058(3) Uani 1 1 d . U . . .
H148 H 0.656379 0.213363 0.553332 0.070 Uiso 1 1 calc R U . . .
C125 C 0.7474(5) 0.5814(6) 0.4030(5) 0.051(3) Uani 1 1 d . U . . .
C155 C 0.6597(3) 0.3268(5) 0.5669(4) 0.074(3) Uani 1 1 d G U . . .
C160 C 0.6193(4) 0.3175(5) 0.5330(4) 0.080(4) Uani 1 1 d G U . . .
H160 H 0.618470 0.298977 0.504250 0.097 Uiso 1 1 calc R U . . .
C159 C 0.5801(3) 0.3354(6) 0.5411(5) 0.092(4) Uani 1 1 d G U . . .
H159 H 0.552536 0.329035 0.517902 0.111 Uiso 1 1 calc R U . . .
C158 C 0.5813(4) 0.3625(6) 0.5832(5) 0.094(4) Uani 1 1 d G U . . .
H158 H 0.554553 0.374742 0.588704 0.113 Uiso 1 1 calc R U . . .
C157 C 0.6217(5) 0.3718(5) 0.6171(4) 0.091(4) Uani 1 1 d G U . . .
H157 H 0.622504 0.390391 0.645854 0.110 Uiso 1 1 calc R U . . .
C156 C 0.6609(4) 0.3540(5) 0.6090(4) 0.084(4) Uani 1 1 d G U . . .
H156 H 0.688438 0.360334 0.632202 0.101 Uiso 1 1 calc R U . . .
C151 C 0.7668(5) 0.1931(7) 0.5271(7) 0.069(3) Uani 1 1 d . U . . .
C54 C 0.6128(5) 0.4755(7) 0.4138(6) 0.059(3) Uani 1 1 d . U . . .
C193 C 0.8426(5) 0.3612(7) 0.4650(6) 0.062(3) Uani 1 1 d . U . . .
C121 C 0.7185(4) 0.4882(6) 0.3835(5) 0.047(2) Uani 1 1 d . U . . .
C56 C 0.5744(5) 0.4469(6) 0.3324(5) 0.053(3) Uani 1 1 d . U . . .
C55 C 0.5899(5) 0.4342(7) 0.3797(5) 0.057(3) Uani 1 1 d . U . . .
C40 C 0.6275(5) 0.4438(6) 0.2223(5) 0.054(3) Uani 1 1 d . U . . .
H40 H 0.630386 0.478906 0.236531 0.065 Uiso 1 1 calc R U . . .
C129 C 0.6908(5) 0.4011(6) 0.3637(5) 0.056(3) Uani 1 1 d . U . . .
C34 C 0.5349(5) 0.2872(7) 0.1626(6) 0.064(3) Uani 1 1 d . U . . .
C134 C 0.6689(5) 0.3622(6) 0.3299(6) 0.059(3) Uani 1 1 d . U . . .
H134 H 0.659314 0.371521 0.297069 0.071 Uiso 1 1 calc R U . . .
C154 C 0.7021(6) 0.3115(7) 0.5578(6) 0.062(3) Uani 1 1 d . U . . .
C35 C 0.5729(6) 0.2619(8) 0.1505(6) 0.067(3) Uani 1 1 d . U . . .
H35 H 0.569420 0.227040 0.135556 0.080 Uiso 1 1 calc R U . . .
C14 C 0.4675(5) 0.5129(7) 0.1604(5) 0.056(3) Uani 1 1 d . U . . .
C11 C 0.3910(5) 0.5690(7) 0.1586(5) 0.059(3) Uani 1 1 d . U . . .
H11 H 0.364587 0.588426 0.157581 0.071 Uiso 1 1 calc R U . . .
C61 C 0.6545(5) 0.5549(8) 0.4745(6) 0.065(3) Uani 1 1 d . U . . .
C86 C 0.8511(6) 0.7853(8) 0.5979(6) 0.074(3) Uani 1 1 d . U . . .
C122 C 0.7334(5) 0.4732(6) 0.4325(5) 0.051(3) Uani 1 1 d . U . . .
C43 C 0.7028(5) 0.3486(7) 0.1799(6) 0.063(3) Uani 1 1 d . U . . .
C133 C 0.6615(6) 0.3111(6) 0.3444(5) 0.060(3) Uani 1 1 d . U . . .
C39 C 0.5428(5) 0.3390(7) 0.1832(5) 0.058(3) Uani 1 1 d . U . . .
C126 C 0.7718(5) 0.5008(7) 0.5164(6) 0.060(3) Uani 1 1 d . U . . .
H126 H 0.767585 0.465558 0.528037 0.073 Uiso 1 1 calc R U . . .
C153 C 0.7333(5) 0.3515(7) 0.5573(6) 0.060(3) Uani 1 1 d . U . . .
H153 H 0.727883 0.388069 0.565035 0.072 Uiso 1 1 calc R U . . .
C191 C 0.8009(6) 0.3367(7) 0.3851(7) 0.069(3) Uani 1 1 d . U . . .
C59 C 0.5595(6) 0.3446(7) 0.3584(6) 0.066(3) Uani 1 1 d . U . . .
H59 H 0.555690 0.307521 0.366011 0.079 Uiso 1 1 calc R U . . .
C190 C 0.8062(5) 0.3958(7) 0.3680(6) 0.064(3) Uani 1 1 d . U . . .
C130 C 0.7049(5) 0.3869(6) 0.4134(5) 0.055(3) Uani 1 1 d . U . . .
C119 C 0.7106(5) 0.5635(6) 0.3208(6) 0.057(3) Uani 1 1 d . U . . .
H119 H 0.696731 0.538753 0.296087 0.068 Uiso 1 1 calc R U . . .
C41 C 0.6629(5) 0.4222(6) 0.2100(5) 0.052(3) Uani 1 1 d . U . . .
H41 H 0.688827 0.443748 0.214329 0.062 Uiso 1 1 calc R U . . .
C198 C 0.8193(5) 0.4990(7) 0.3442(6) 0.064(3) Uani 1 1 d . U . . .
C5 C 0.3217(4) 0.5350(4) 0.2564(5) 0.077(4) Uani 1 1 d G U . . .
H5 H 0.322149 0.496208 0.257615 0.093 Uiso 1 1 calc R U . . .
C6 C 0.2863(3) 0.5634(5) 0.2645(5) 0.085(4) Uani 1 1 d G U . . .
H6 H 0.262570 0.544154 0.271217 0.102 Uiso 1 1 calc R U . . .
C7 C 0.2856(4) 0.6201(5) 0.2627(5) 0.092(4) Uani 1 1 d G U . . .
H7 H 0.261422 0.639607 0.268252 0.110 Uiso 1 1 calc R U . . .
C8 C 0.3203(4) 0.6484(4) 0.2529(5) 0.093(4) Uani 1 1 d G U . . .
H8 H 0.319853 0.687115 0.251687 0.112 Uiso 1 1 calc R U . . .
C9 C 0.3557(4) 0.6199(4) 0.2448(5) 0.084(4) Uani 1 1 d G U . . .
H9 H 0.379432 0.639170 0.238086 0.101 Uiso 1 1 calc R U . . .
C4 C 0.3564(3) 0.5632(4) 0.2466(4) 0.073(3) Uani 1 1 d DG U . . .
N12 N 0.8087(5) 0.1888(6) 0.5203(7) 0.085(3) Uani 1 1 d . U . . .
C93 C 0.8751(6) 0.6150(7) 0.4505(6) 0.066(3) Uani 1 1 d . U . . .
H93 H 0.868151 0.591913 0.473479 0.080 Uiso 1 1 calc R U . . .
N19 N 0.7990(5) 0.7453(6) 0.4113(6) 0.082(4) Uani 1 1 d . U . . .
C123 C 0.7575(5) 0.5131(6) 0.4684(5) 0.051(3) Uani 1 1 d . U . . .
C192 C 0.8152(6) 0.3242(7) 0.4309(7) 0.067(3) Uani 1 1 d . U . . .
C152 C 0.7719(5) 0.3393(6) 0.5459(5) 0.056(3) Uani 1 1 d . U . . .
H152 H 0.791750 0.368298 0.544892 0.067 Uiso 1 1 calc R U . . .
C147 C 0.6974(5) 0.1597(7) 0.5368(6) 0.059(3) Uani 1 1 d . U . . .
H147 H 0.678154 0.129926 0.536860 0.070 Uiso 1 1 calc R U . . .
C13 C 0.4483(5) 0.5458(7) 0.1204(5) 0.060(3) Uani 1 1 d . U . . .
C81 C 0.8030(6) 0.7843(8) 0.5734(6) 0.071(3) Uani 1 1 d . U . . .
C189 C 0.8298(5) 0.4338(7) 0.4017(6) 0.062(3) Uani 1 1 d . U . . .
C52 C 0.6032(5) 0.5423(7) 0.3476(5) 0.057(3) Uani 1 1 d . U . . .
C79 C 0.7261(6) 0.8103(8) 0.5607(6) 0.073(3) Uani 1 1 d . U . . .
H79 H 0.704404 0.830773 0.570165 0.087 Uiso 1 1 calc R U . . .
C107 C 0.8606(6) 0.6927(7) 0.4030(7) 0.074(3) Uani 1 1 d . U . . .
C188 C 0.8488(5) 0.4180(6) 0.4517(6) 0.057(3) Uani 1 1 d . U . . .
C42 C 0.6620(5) 0.3699(6) 0.1913(5) 0.056(3) Uani 1 1 d . U . . .
C83 C 0.7446(6) 0.7474(7) 0.5032(6) 0.068(3) Uani 1 1 d . U . . .
C202 C 0.7908(6) 0.5239(9) 0.2453(6) 0.073(3) Uani 1 1 d . U . . .
C65 C 0.6475(6) 0.4995(8) 0.4915(6) 0.065(3) Uani 1 1 d . U . . .
N9 N 0.8097(5) 0.2723(6) 0.4471(6) 0.076(3) Uani 1 1 d . U . . .
C18 C 0.4667(6) 0.5452(8) 0.0824(6) 0.067(3) Uani 1 1 d . U . . .
C94 C 0.9103(6) 0.6007(7) 0.4349(6) 0.070(3) Uani 1 1 d . U . . .
H94 H 0.927000 0.568977 0.447135 0.083 Uiso 1 1 calc R U . . .
C25 C 0.4693(5) 0.3455(8) 0.1850(6) 0.068(3) Uani 1 1 d . U . . .
H25 H 0.445640 0.364600 0.192018 0.082 Uiso 1 1 calc R U . . .
C95 C 0.9221(6) 0.6334(8) 0.3999(7) 0.079(3) Uani 1 1 d . U . . .
C150 C 0.7535(5) 0.2478(7) 0.5352(6) 0.060(3) Uani 1 1 d . U . . .
C51 C 0.6087(5) 0.5946(6) 0.3283(5) 0.057(3) Uani 1 1 d . U . . .
H51 H 0.625085 0.622517 0.348255 0.068 Uiso 1 1 calc R U . . .
N13 N 0.8749(5) 0.2578(7) 0.5959(5) 0.136(5) Uani 1 1 d G U . . .
C161 C 0.8569(4) 0.2775(6) 0.6309(6) 0.144(6) Uani 1 1 d G U . . .
H161 H 0.827974 0.292793 0.622220 0.172 Uiso 1 1 calc R U . . .
C162 C 0.8814(5) 0.2749(7) 0.6786(6) 0.154(6) Uani 1 1 d DG U . . .
H162 H 0.869112 0.288411 0.702526 0.185 Uiso 1 1 calc R U . . .
C163 C 0.9237(4) 0.2526(8) 0.6913(5) 0.167(6) Uani 1 1 d DG U . . .
C170 C 0.9417(4) 0.2328(7) 0.6562(6) 0.157(5) Uani 1 1 d DG U . . .
C175 C 0.9172(5) 0.2354(7) 0.6085(5) 0.148(5) Uani 1 1 d G U . . .
C72 C 0.6290(4) 0.8104(6) 0.4933(5) 0.088(4) Uani 1 1 d G U . . .
C73 C 0.6064(5) 0.8428(6) 0.4551(4) 0.096(4) Uani 1 1 d G U . . .
H73 H 0.616126 0.844485 0.427194 0.115 Uiso 1 1 calc R U . . .
C74 C 0.5695(4) 0.8726(6) 0.4576(5) 0.103(5) Uani 1 1 d G U . . .
H74 H 0.554066 0.894650 0.431457 0.124 Uiso 1 1 calc R U . . .
C75 C 0.5553(4) 0.8700(6) 0.4984(6) 0.110(5) Uani 1 1 d G U . . .
H75 H 0.530099 0.890388 0.500088 0.132 Uiso 1 1 calc R U . . .
C76 C 0.5779(5) 0.8377(7) 0.5366(5) 0.105(5) Uani 1 1 d G U . . .
H76 H 0.568190 0.835960 0.564457 0.126 Uiso 1 1 calc R U . . .
C77 C 0.6148(5) 0.8079(6) 0.5341(4) 0.097(4) Uani 1 1 d G U . . .
H77 H 0.630249 0.785794 0.560195 0.116 Uiso 1 1 calc R U . . .
C48 C 0.7268(6) 0.3805(8) 0.1583(6) 0.070(3) Uani 1 1 d . U . . .
H48 H 0.715098 0.415015 0.146023 0.084 Uiso 1 1 calc R U . . .
C185 C 0.8835(6) 0.3764(7) 0.5434(7) 0.071(3) Uani 1 1 d . U . . .
H185 H 0.896419 0.363409 0.574890 0.085 Uiso 1 1 calc R U . . .
C36 C 0.6126(5) 0.2874(7) 0.1602(5) 0.060(3) Uani 1 1 d . U . . .
H36 H 0.636199 0.270117 0.151525 0.072 Uiso 1 1 calc R U . . .
C136 C 0.6677(7) 0.2379(7) 0.4091(6) 0.075(5) Uani 1 1 d . U . . .
H13A H 0.680626 0.211486 0.391759 0.112 Uiso 1 1 calc R U . . .
H13B H 0.635859 0.230887 0.402528 0.112 Uiso 1 1 calc R U . . .
H13C H 0.682073 0.234306 0.443424 0.112 Uiso 1 1 calc R U . . .
C44 C 0.7199(6) 0.2949(8) 0.1978(7) 0.074(4) Uani 1 1 d . U . . .
H44 H 0.705083 0.272146 0.214672 0.088 Uiso 1 1 calc R U . . .
C62 C 0.6739(6) 0.5967(9) 0.5084(6) 0.079(4) Uani 1 1 d . U . . .
H62 H 0.675504 0.633289 0.498226 0.095 Uiso 1 1 calc R U . . .
C135 C 0.6365(6) 0.2683(7) 0.3066(5) 0.071(4) Uani 1 1 d . U . . .
H13D H 0.607950 0.259436 0.311955 0.106 Uiso 1 1 d R U . . .
H13E H 0.654470 0.235096 0.309535 0.106 Uiso 1 1 d R U . . .
H13F H 0.631480 0.283556 0.274495 0.106 Uiso 1 1 d R U . . .
C12 C 0.4074(5) 0.5726(7) 0.1205(6) 0.060(3) Uani 1 1 d . U . . .
H12 H 0.391722 0.593069 0.093385 0.072 Uiso 1 1 calc R U . . .
C19 C 0.4465(4) 0.5779(5) 0.0369(3) 0.078(3) Uani 1 1 d G U . . .
C24 C 0.4490(4) 0.6346(5) 0.0379(4) 0.089(4) Uani 1 1 d G U . . .
H24 H 0.461302 0.653042 0.067201 0.107 Uiso 1 1 calc R U . . .
C23 C 0.4334(5) 0.6642(5) -0.0041(5) 0.101(4) Uani 1 1 d G U . . .
H23 H 0.435075 0.702893 -0.003459 0.121 Uiso 1 1 calc R U . . .
C22 C 0.4154(5) 0.6371(6) -0.0470(4) 0.102(4) Uani 1 1 d G U . . .
H22 H 0.404711 0.657366 -0.075709 0.122 Uiso 1 1 calc R U . . .
C21 C 0.4129(5) 0.5805(6) -0.0480(3) 0.102(4) Uani 1 1 d G U . . .
H21 H 0.400574 0.561988 -0.077300 0.122 Uiso 1 1 calc R U . . .
C20 C 0.4285(5) 0.5509(5) -0.0060(4) 0.089(4) Uani 1 1 d G U . . .
H20 H 0.426801 0.512136 -0.006639 0.106 Uiso 1 1 calc R U . . .
C58 C 0.5793(5) 0.3807(7) 0.3940(6) 0.062(3) Uani 1 1 d . U . . .
H58 H 0.585597 0.370934 0.426672 0.075 Uiso 1 1 calc R U . . .
C49 C 0.5664(5) 0.5604(7) 0.2502(6) 0.061(3) Uani 1 1 d . U . . .
H49 H 0.553885 0.566562 0.217017 0.073 Uiso 1 1 calc R U . . .
C102 C 0.8962(6) 0.6841(8) 0.3840(7) 0.079(3) Uani 1 1 d . U . . .
C131 C 0.6975(5) 0.3333(6) 0.4281(6) 0.059(3) Uani 1 1 d . U . . .
H131 H 0.707702 0.323187 0.460770 0.071 Uiso 1 1 calc R U . . .
C60 C 0.5453(6) 0.3618(7) 0.3118(6) 0.066(3) Uani 1 1 d . U . . .
H60 H 0.528652 0.336950 0.288585 0.079 Uiso 1 1 calc R U . . .
C127 C 0.7930(6) 0.5425(7) 0.5472(6) 0.069(3) Uani 1 1 d . U . . .
H127 H 0.803797 0.534615 0.580314 0.082 Uiso 1 1 calc R U . . .
C187 C 0.8742(5) 0.4505(7) 0.4862(6) 0.067(3) Uani 1 1 d . U . . .
H187 H 0.880740 0.486765 0.478735 0.080 Uiso 1 1 calc R U . . .
C82 C 0.7905(5) 0.7519(7) 0.5305(6) 0.064(3) Uani 1 1 d . U . . .
C78 C 0.7130(6) 0.7765(7) 0.5185(6) 0.069(3) Uani 1 1 d . U . . .
C66 C 0.6601(6) 0.4888(8) 0.5404(6) 0.074(4) Uani 1 1 d . U . . .
H66 H 0.656027 0.453179 0.551247 0.089 Uiso 1 1 calc R U . . .
C70 C 0.6593(6) 0.7405(7) 0.4487(6) 0.071(3) Uani 1 1 d . U . . .
H70 H 0.630180 0.735488 0.428102 0.085 Uiso 1 1 calc R U . . .
C197 C 0.7975(5) 0.4581(8) 0.3089(6) 0.067(3) Uani 1 1 d . U . . .
C186 C 0.8905(6) 0.4311(8) 0.5320(7) 0.073(4) Uani 1 1 d . U . . .
H186 H 0.906788 0.454933 0.556359 0.088 Uiso 1 1 calc R U . . .
C16 C 0.5229(6) 0.4857(7) 0.1275(6) 0.067(3) Uani 1 1 d . U . . .
H16 H 0.549364 0.465845 0.129595 0.080 Uiso 1 1 calc R U . . .
C132 C 0.6748(6) 0.2950(6) 0.3932(6) 0.063(3) Uani 1 1 d . U . . .
C203 C 0.7850(6) 0.4738(9) 0.2597(6) 0.075(4) Uani 1 1 d . U . . .
H203 H 0.771946 0.447203 0.236381 0.090 Uiso 1 1 calc R U . . .
C199 C 0.8243(5) 0.5523(8) 0.3285(6) 0.068(3) Uani 1 1 d . U . . .
H199 H 0.838463 0.579056 0.351287 0.082 Uiso 1 1 calc R U . . .
C103 C 0.9003(7) 0.7195(9) 0.3472(8) 0.091(4) Uani 1 1 d . U . . .
H103 H 0.919959 0.709654 0.329227 0.110 Uiso 1 1 calc R U . . .
C47 C 0.7679(6) 0.3644(9) 0.1535(7) 0.081(4) Uani 1 1 d . U . . .
H47 H 0.786309 0.389271 0.142984 0.097 Uiso 1 1 calc R U . . .
C26 C 0.4606(6) 0.2945(8) 0.1637(6) 0.070(3) Uani 1 1 d . U . . .
H26 H 0.430967 0.281217 0.155307 0.083 Uiso 1 1 calc R U . . .
C128 C 0.7991(6) 0.5965(7) 0.5316(6) 0.067(3) Uani 1 1 d . U . . .
H128 H 0.813293 0.623847 0.553701 0.081 Uiso 1 1 calc R U . . .
C149 C 0.7120(5) 0.2578(7) 0.5459(6) 0.058(3) Uani 1 1 d . U . . .
C17 C 0.5044(5) 0.5143(7) 0.0860(6) 0.065(3) Uani 1 1 d . U . . .
H17 H 0.517240 0.512807 0.060342 0.078 Uiso 1 1 calc R U . . .
C67 C 0.6787(7) 0.5296(9) 0.5741(7) 0.086(4) Uani 1 1 d . U . . .
C50 C 0.5899(5) 0.6038(7) 0.2804(6) 0.063(3) Uani 1 1 d . U . . .
H50 H 0.592438 0.638665 0.267185 0.075 Uiso 1 1 calc R U . . .
C200 C 0.8090(6) 0.5673(8) 0.2801(6) 0.072(3) Uani 1 1 d . U . . .
C71 C 0.6654(6) 0.7759(8) 0.4877(7) 0.071(3) Uani 1 1 d . U . . .
C108 C 0.7735(6) 0.7919(8) 0.4000(8) 0.092(4) Uani 1 1 d . U . . .
H108 H 0.749457 0.796723 0.413195 0.110 Uiso 1 1 calc R U . . .
C69 C 0.6946(6) 0.7123(8) 0.4388(7) 0.076(4) Uani 1 1 d . U . . .
H69 H 0.688020 0.690181 0.410927 0.091 Uiso 1 1 calc R U . . .
C106 C 0.8330(6) 0.7400(8) 0.3901(8) 0.085(4) Uani 1 1 d . U . . .
C139 C 0.7534(6) 0.0965(8) 0.5182(8) 0.084(3) Uani 1 1 d . U . . .
C80 C 0.7693(6) 0.8129(8) 0.5869(7) 0.074(4) Uani 1 1 d . U . . .
H80 H 0.777178 0.834458 0.615058 0.089 Uiso 1 1 calc R U . . .
C194 C 0.7757(6) 0.2972(8) 0.3502(8) 0.079(4) Uani 1 1 d . U . . .
H194 H 0.764123 0.305406 0.317222 0.095 Uiso 1 1 calc R U . . .
C63 C 0.6909(7) 0.5827(9) 0.5577(7) 0.084(4) Uani 1 1 d . U . . .
C117 C 0.7401(5) 0.6516(7) 0.3468(6) 0.062(3) Uani 1 1 d . U . . .
H117 H 0.745419 0.688216 0.339293 0.075 Uiso 1 1 calc R U . . .
N14 N 0.9009(4) 0.2336(6) 0.5227(9) 0.144(5) Uani 1 1 d G U . . .
C174 C 0.9279(6) 0.2241(8) 0.5686(7) 0.148(5) Uani 1 1 d G U . . .
C173 C 0.9693(6) 0.1999(9) 0.5755(7) 0.156(5) Uani 1 1 d G U . . .
C178 C 0.9836(4) 0.1853(8) 0.5364(10) 0.156(5) Uani 1 1 d DG U . . .
C177 C 0.9566(7) 0.1949(8) 0.4905(8) 0.156(6) Uani 1 1 d G U . . .
H177 H 0.966417 0.184882 0.463773 0.188 Uiso 1 1 calc R U . . .
C176 C 0.9153(6) 0.2190(8) 0.4836(7) 0.154(6) Uani 1 1 d G U . . .
H176 H 0.896818 0.225497 0.452218 0.185 Uiso 1 1 calc R U . . .
C96 C 0.9587(4) 0.6155(6) 0.3797(5) 0.093(4) Uani 1 1 d G U . . .
C101 C 0.9924(5) 0.6496(5) 0.3748(5) 0.102(4) Uani 1 1 d G U . . .
H101 H 0.993810 0.686319 0.385689 0.122 Uiso 1 1 calc R U . . .
C100 C 1.0240(4) 0.6301(7) 0.3541(6) 0.112(5) Uani 1 1 d G U . . .
H100 H 1.047065 0.653501 0.350732 0.135 Uiso 1 1 calc R U . . .
C99 C 1.0219(4) 0.5765(7) 0.3382(5) 0.111(5) Uani 1 1 d G U . . .
H99 H 1.043559 0.563154 0.323965 0.134 Uiso 1 1 calc R U . . .
C98 C 0.9882(5) 0.5423(6) 0.3430(6) 0.108(5) Uani 1 1 d G U . . .
H98 H 0.986799 0.505625 0.332155 0.129 Uiso 1 1 calc R U . . .
C97 C 0.9566(4) 0.5618(6) 0.3638(5) 0.100(4) Uani 1 1 d G U . . .
H97 H 0.933543 0.538442 0.367112 0.120 Uiso 1 1 calc R U . . .
C196 C 0.7858(6) 0.2359(8) 0.4150(8) 0.083(4) Uani 1 1 d . U . . .
H196 H 0.780019 0.200770 0.425699 0.099 Uiso 1 1 calc R U . . .
C45 C 0.7604(6) 0.2784(9) 0.1886(8) 0.085(4) Uani 1 1 d . U . . .
H45 H 0.773881 0.244070 0.198543 0.102 Uiso 1 1 calc R U . . .
C68 C 0.6947(9) 0.5144(11) 0.6276(7) 0.109(7) Uani 1 1 d . U . . .
H68A H 0.726846 0.519750 0.639538 0.163 Uiso 1 1 calc R U . . .
H68B H 0.687543 0.476141 0.631720 0.163 Uiso 1 1 calc R U . . .
H68C H 0.679830 0.537825 0.645507 0.163 Uiso 1 1 calc R U . . .
C84 C 0.8640(6) 0.7234(8) 0.5386(7) 0.078(4) Uani 1 1 d . U . . .
H84 H 0.885042 0.702238 0.528701 0.093 Uiso 1 1 calc R U . . .
C85 C 0.8782(7) 0.7568(8) 0.5783(7) 0.079(4) Uani 1 1 d . U . . .
H85 H 0.909245 0.759772 0.592729 0.094 Uiso 1 1 calc R U . . .
C142 C 0.7123(4) -0.0355(5) 0.5608(4) 0.088(4) Uani 1 1 d G U . . .
H142 H 0.719673 -0.059559 0.587339 0.106 Uiso 1 1 calc R U . . .
C141 C 0.7393(4) 0.0091(5) 0.5596(4) 0.082(4) Uani 1 1 d G U . . .
H141 H 0.765073 0.015553 0.585382 0.098 Uiso 1 1 calc R U . . .
C140 C 0.7285(4) 0.0443(4) 0.5208(5) 0.082(3) Uani 1 1 d G U . . .
C145 C 0.6908(4) 0.0349(5) 0.4831(4) 0.090(4) Uani 1 1 d G U . . .
H145 H 0.683464 0.058977 0.456510 0.108 Uiso 1 1 calc R U . . .
C144 C 0.6638(4) -0.0097(6) 0.4842(4) 0.099(4) Uani 1 1 d G U . . .
H144 H 0.638063 -0.016134 0.458466 0.118 Uiso 1 1 calc R U . . .
C143 C 0.6746(4) -0.0449(5) 0.5231(5) 0.089(4) Uani 1 1 d G U . . .
H143 H 0.656167 -0.075403 0.523879 0.107 Uiso 1 1 calc R U . . .
C27 C 0.4928(6) 0.2622(8) 0.1541(6) 0.073(3) Uani 1 1 d . U . . .
C172 C 0.9959(9) 0.1902(14) 0.6263(14) 0.150(6) Uani 1 1 d . U . . .
H172 H 1.020660 0.166571 0.631016 0.180 Uiso 1 1 calc R U . . .
C195 C 0.7702(7) 0.2482(8) 0.3687(8) 0.083(4) Uani 1 1 d . U . . .
H195 H 0.754452 0.220765 0.347613 0.099 Uiso 1 1 calc R U . . .
C104 C 0.8779(7) 0.7658(9) 0.3367(9) 0.101(4) Uani 1 1 d . U . . .
H104 H 0.885419 0.791062 0.315633 0.121 Uiso 1 1 calc R U . . .
C89 C 0.8872(5) 0.9049(4) 0.6821(5) 0.093(4) Uani 1 1 d G U . . .
H89 H 0.883584 0.943437 0.681946 0.112 Uiso 1 1 calc R U . . .
C90 C 0.9157(4) 0.8794(6) 0.7214(4) 0.096(4) Uani 1 1 d G U . . .
H90 H 0.931553 0.900391 0.748141 0.115 Uiso 1 1 calc R U . . .
C91 C 0.9211(4) 0.8230(6) 0.7216(4) 0.098(4) Uani 1 1 d G U . . .
H91 H 0.940554 0.805564 0.748524 0.117 Uiso 1 1 calc R U . . .
C92 C 0.8979(4) 0.7923(4) 0.6826(5) 0.090(4) Uani 1 1 d G U . . .
H92 H 0.901586 0.753781 0.682713 0.108 Uiso 1 1 calc R U . . .
C87 C 0.8694(4) 0.8178(5) 0.6432(4) 0.079(3) Uani 1 1 d G U . . .
C88 C 0.8641(4) 0.8742(5) 0.6430(4) 0.091(4) Uani 1 1 d G U . . .
H88 H 0.844614 0.891653 0.616133 0.109 Uiso 1 1 calc R U . . .
C33 C 0.4965(5) 0.1611(6) 0.1545(4) 0.102(4) Uani 1 1 d G U . . .
H33 H 0.511433 0.163090 0.187638 0.122 Uiso 1 1 calc R U . . .
C32 C 0.4872(5) 0.1105(5) 0.1323(6) 0.105(5) Uani 1 1 d G U . . .
H32 H 0.495685 0.078020 0.150276 0.126 Uiso 1 1 calc R U . . .
C31 C 0.4653(5) 0.1076(5) 0.0839(6) 0.111(5) Uani 1 1 d G U . . .
H31 H 0.458920 0.073071 0.068716 0.133 Uiso 1 1 calc R U . . .
C30 C 0.4528(5) 0.1552(7) 0.0576(4) 0.114(5) Uani 1 1 d G U . . .
H30 H 0.437905 0.153193 0.024516 0.137 Uiso 1 1 calc R U . . .
C29 C 0.4622(5) 0.2057(5) 0.0798(5) 0.110(5) Uani 1 1 d G U . . .
H29 H 0.453653 0.238263 0.061876 0.132 Uiso 1 1 calc R U . . .
C28 C 0.4840(5) 0.2087(5) 0.1283(6) 0.093(4) Uani 1 1 d G U . . .
C109 C 0.7815(8) 0.8304(10) 0.3712(10) 0.111(5) Uani 1 1 d . U . . .
H109 H 0.763819 0.862475 0.366513 0.133 Uiso 1 1 calc R U . . .
C180 C 1.0573(6) 0.1785(8) 0.5208(9) 0.153(6) Uani 1 1 d G U . . .
H180 H 1.049404 0.209925 0.501092 0.184 Uiso 1 1 calc R U . . .
C179 C 1.0280(5) 0.1573(9) 0.5438(9) 0.160(5) Uani 1 1 d DG U . . .
C184 C 1.0396(6) 0.1114(9) 0.5725(9) 0.169(6) Uani 1 1 d G U . . .
H184 H 1.019508 0.096894 0.588265 0.203 Uiso 1 1 calc R U . . .
C183 C 1.0806(7) 0.0867(8) 0.5783(9) 0.167(6) Uani 1 1 d G U . . .
H183 H 1.088508 0.055360 0.597976 0.200 Uiso 1 1 calc R U . . .
C182 C 1.1099(5) 0.1080(9) 0.5553(9) 0.166(6) Uani 1 1 d G U . . .
H182 H 1.137956 0.091108 0.559244 0.200 Uiso 1 1 calc R U . . .
C181 C 1.0983(6) 0.1539(9) 0.5265(9) 0.159(6) Uani 1 1 d G U . . .
H181 H 1.118405 0.168390 0.510802 0.191 Uiso 1 1 calc R U . . .
C204 C 0.7754(7) 0.5415(11) 0.1934(7) 0.098(6) Uani 1 1 d . U . . .
H20A H 0.764840 0.509559 0.173208 0.146 Uiso 1 1 calc R U . . .
H20B H 0.800245 0.558222 0.184484 0.146 Uiso 1 1 calc R U . . .
H20C H 0.751310 0.568061 0.189004 0.146 Uiso 1 1 calc R U . . .
C201 C 0.8100(7) 0.6278(9) 0.2647(7) 0.093(6) Uani 1 1 d . U . . .
H20D H 0.780606 0.643997 0.259874 0.140 Uiso 1 1 calc R U . . .
H20E H 0.818304 0.629532 0.234877 0.140 Uiso 1 1 calc R U . . .
H20F H 0.831799 0.647936 0.289607 0.140 Uiso 1 1 calc R U . . .
C46 C 0.7791(7) 0.3171(9) 0.1633(8) 0.085(4) Uani 1 1 d . U . . .
H46 H 0.803378 0.304539 0.152842 0.102 Uiso 1 1 calc R U . . .
C164 C 0.9517(6) 0.2573(8) 0.7427(5) 0.184(6) Uani 1 1 d DG U . . .
C169 C 0.9530(7) 0.3057(8) 0.7680(7) 0.192(7) Uani 1 1 d DG U . . .
H169 H 0.939202 0.337591 0.752017 0.230 Uiso 1 1 calc R U . . .
C168 C 0.9746(8) 0.3073(10) 0.8165(7) 0.198(8) Uani 1 1 d G U . . .
H168 H 0.975466 0.340353 0.833783 0.238 Uiso 1 1 calc R U . . .
C167 C 0.9948(7) 0.2606(12) 0.8399(5) 0.198(8) Uani 1 1 d G U . . .
H167 H 1.009510 0.261742 0.873062 0.237 Uiso 1 1 calc R U . . .
C166 C 0.9935(7) 0.2123(10) 0.8146(7) 0.194(8) Uani 1 1 d G U . . .
H166 H 1.007290 0.180368 0.830573 0.233 Uiso 1 1 calc R U . . .
C165 C 0.9719(7) 0.2106(8) 0.7661(7) 0.191(7) Uani 1 1 d DG U . . .
H165 H 0.971027 0.177605 0.748807 0.229 Uiso 1 1 calc R U . . .
C105 C 0.8416(7) 0.7785(9) 0.3571(9) 0.103(4) Uani 1 1 d . U . . .
C110 C 0.8137(10) 0.8264(10) 0.3480(9) 0.131(5) Uani 1 1 d D U . . .
C137 C 0.8230(7) 0.1417(8) 0.5206(9) 0.097(4) Uani 1 1 d . U . . .
H137 H 0.853137 0.138377 0.520739 0.116 Uiso 1 1 calc R U . . .
C64 C 0.7096(8) 0.6262(10) 0.5908(8) 0.103(6) Uani 1 1 d . U . . .
H64A H 0.686929 0.640279 0.604814 0.154 Uiso 1 1 calc R U . . .
H64B H 0.719812 0.655672 0.573937 0.154 Uiso 1 1 calc R U . . .
H64C H 0.734690 0.612052 0.616206 0.154 Uiso 1 1 calc R U . . .
C138 C 0.7994(7) 0.0906(9) 0.5210(9) 0.098(4) Uani 1 1 d . U . . .
H138 H 0.813372 0.055981 0.522854 0.118 Uiso 1 1 calc R U . . .
C111 C 0.8148(9) 0.8656(8) 0.3089(8) 0.187(6) Uani 1 1 d DG U . . .
C116 C 0.8101(9) 0.8466(9) 0.2629(8) 0.219(8) Uani 1 1 d DG U . . .
H116 H 0.807107 0.808603 0.256428 0.263 Uiso 1 1 calc R U . . .
C115 C 0.8097(10) 0.8832(13) 0.2265(8) 0.234(8) Uani 1 1 d G U . . .
H115 H 0.806460 0.870232 0.195142 0.280 Uiso 1 1 calc R U . . .
C114 C 0.8140(10) 0.9389(12) 0.2361(10) 0.230(8) Uani 1 1 d G U . . .
H114 H 0.813774 0.963882 0.211182 0.276 Uiso 1 1 calc R U . . .
C113 C 0.8188(10) 0.9579(8) 0.2820(11) 0.223(8) Uani 1 1 d G U . . .
H113 H 0.821735 0.995904 0.288509 0.268 Uiso 1 1 calc R U . . .
C112 C 0.8192(9) 0.9213(8) 0.3184(9) 0.213(8) Uani 1 1 d DG U . . .
H112 H 0.822382 0.934276 0.349797 0.256 Uiso 1 1 calc R U . . .
C171 C 0.9880(9) 0.2130(14) 0.6695(15) 0.155(6) Uani 1 1 d . U . . .
H171 H 1.008732 0.214624 0.700267 0.186 Uiso 1 1 calc R U . . .
Re1_1 Re 0.83090(19) 0.4036(3) 0.6715(2) 0.0887(12) Uani 0.454(11) 1 d D U P A 1
O2_1 O 0.8019(9) 0.3462(8) 0.6776(11) 0.111(7) Uani 0.454(11) 1 d D U P A 1
O1_1 O 0.7982(8) 0.4423(11) 0.6267(8) 0.127(6) Uani 0.454(11) 1 d D U P A 1
O3_1 O 0.8767(6) 0.3837(11) 0.6563(10) 0.120(6) Uani 0.454(11) 1 d D U P A 1
O4_1 O 0.8445(10) 0.4390(11) 0.7231(6) 0.123(7) Uani 0.454(11) 1 d D U P A 1
O2_2 O 0.4789(14) 0.4399(19) 0.4765(4) 0.199(12) Uani 0.361(2) 1 d D U P B 3
Re1_2 Re 0.46072(17) 0.4408(2) 0.41605(15) 0.1667(19) Uani 0.361(2) 1 d D U P B 3
O4_2 O 0.5002(10) 0.4657(16) 0.3929(13) 0.138(10) Uani 0.361(2) 1 d D U P B 3
O3_2 O 0.4460(15) 0.3766(8) 0.3957(15) 0.177(11) Uani 0.361(2) 1 d D U P B 3
O1_2 O 0.4151(9) 0.4821(15) 0.3988(16) 0.182(11) Uani 0.361(2) 1 d D U P B 3
Re1_3 Re 0.64274(5) -0.08753(6) 0.65652(5) 0.1321(5) Uani 1 1 d D U . . .
O3_3 O 0.6798(5) -0.1195(6) 0.6334(5) 0.137(6) Uani 1 1 d D U . . .
O2_3 O 0.6677(5) -0.0603(7) 0.7105(4) 0.136(5) Uani 1 1 d D U . . .
O4_3 O 0.6182(6) -0.0361(6) 0.6182(5) 0.166(7) Uani 1 1 d D U . . .
O1_3 O 0.6030(5) -0.1323(7) 0.6607(7) 0.197(8) Uani 1 1 d D U . . .
Re1_6 Re 0.51694(11) 0.18863(15) 0.31020(18) 0.1109(10) Uani 0.700(11) 1 d D U P C 1
O3_6 O 0.5590(5) 0.2061(8) 0.3589(5) 0.110(6) Uani 0.700(11) 1 d D U P C 1
O2_6 O 0.4797(5) 0.1492(8) 0.3272(7) 0.129(7) Uani 0.700(11) 1 d D U P C 1
O1_6 O 0.5377(7) 0.1527(8) 0.2717(6) 0.134(6) Uani 0.700(11) 1 d D U P C 1
O4_6 O 0.4914(6) 0.2459(5) 0.2828(7) 0.126(6) Uani 0.700(11) 1 d D U P C 1
Re1_7 Re 0.65648(4) -0.09881(5) 0.35063(5) 0.1212(4) Uani 1 1 d D U . . .
O3_7 O 0.6134(4) -0.0721(6) 0.3691(5) 0.127(5) Uani 1 1 d D U . . .
O2_7 O 0.6802(5) -0.1499(6) 0.3875(6) 0.161(7) Uani 1 1 d D U . . .
O4_7 O 0.6348(6) -0.1217(8) 0.2941(4) 0.167(7) Uani 1 1 d D U . . .
O1_7 O 0.6937(5) -0.0488(6) 0.3514(7) 0.182(7) Uani 1 1 d D U . . .
Re1_8 Re 0.88281(12) 0.05547(15) 0.61067(16) 0.1373(16) Uani 0.461(5) 1 d D U P D 2
O2_8 O 0.9048(10) 0.0720(13) 0.5653(9) 0.147(10) Uani 0.461(5) 1 d D U P D 2
O4_8 O 0.8578(10) 0.1119(8) 0.6248(11) 0.133(9) Uani 0.461(5) 1 d D U P D 2
O3_8 O 0.8445(8) 0.0054(10) 0.5907(12) 0.159(10) Uani 0.461(5) 1 d D U P D 2
O1_8 O 0.9237(8) 0.0326(13) 0.6576(8) 0.151(10) Uani 0.461(5) 1 d D U P D 2
Re1_9 Re 0.90048(9) 0.07700(11) 0.64668(13) 0.1284(14) Uani 0.539(5) 1 d D U P D 1
O3_9 O 0.8565(6) 0.0335(9) 0.6337(9) 0.126(8) Uani 0.539(5) 1 d D U P D 1
O2_9 O 0.9176(9) 0.0874(11) 0.5972(6) 0.134(9) Uani 0.539(5) 1 d D U P D 1
O4_9 O 0.8836(9) 0.1380(7) 0.6636(10) 0.153(9) Uani 0.539(5) 1 d D U P D 1
O1_9 O 0.9427(7) 0.0509(11) 0.6908(8) 0.169(10) Uani 0.539(5) 1 d D U P D 1
O1_10 O 0.9714(4) 0.5908(14) 0.6422(11) 0.123(10) Uani 0.345(3) 1 d D U P E 1
Re1_10 Re 0.91690(15) 0.57949(18) 0.61520(16) 0.1175(14) Uani 0.345(3) 1 d D U P E 1
O4_10 O 0.9091(10) 0.5650(12) 0.5566(4) 0.076(8) Uani 0.345(3) 1 d D U P E 1
O2_10 O 0.8862(10) 0.6343(9) 0.6211(12) 0.123(10) Uani 0.345(3) 1 d D U P E 1
O3_10 O 0.9001(11) 0.5242(9) 0.6414(10) 0.110(9) Uani 0.345(3) 1 d D U P E 1
Re1_11 Re 0.9337(3) 0.5839(4) 0.5913(3) 0.185(3) Uani 0.294(3) 1 d D U P F 2
O1_11 O 0.9822(10) 0.619(2) 0.609(2) 0.190(12) Uani 0.294(3) 1 d D U P F 2
O4_11 O 0.9305(18) 0.550(2) 0.5399(11) 0.169(12) Uani 0.294(3) 1 d D U P F 2
O2_11 O 0.8904(12) 0.6274(18) 0.584(2) 0.175(12) Uani 0.294(3) 1 d D U P F 2
O3_11 O 0.933(2) 0.5380(18) 0.6351(15) 0.185(12) Uani 0.294(3) 1 d D U P F 2
Re1_12 Re 0.82815(18) 0.4262(3) 0.66874(18) 0.1086(13) Uani 0.546(11) 1 d D U P A 2
O3_12 O 0.7961(8) 0.3740(8) 0.6786(9) 0.118(6) Uani 0.546(11) 1 d D U P A 2
O1_12 O 0.8000(8) 0.4859(7) 0.6660(9) 0.144(8) Uani 0.546(11) 1 d D U P A 2
O4_12 O 0.8767(5) 0.4288(11) 0.7129(6) 0.118(6) Uani 0.546(11) 1 d D U P A 2
O2_12 O 0.8389(8) 0.4160(10) 0.6156(5) 0.115(5) Uani 0.546(11) 1 d D U P A 2
Re1_13 Re 0.5109(3) 0.1960(4) 0.2897(4) 0.126(2) Uani 0.300(11) 1 d D U P C 2
O4_13 O 0.5104(13) 0.1283(6) 0.2774(15) 0.114(7) Uani 0.300(11) 1 d D U P C 2
O1_13 O 0.539569 0.2304(14) 0.2578(10) 0.131(7) Uani 0.300(11) 1 d D U P C 2
O3_13 O 0.4578(5) 0.2199(14) 0.2741(13) 0.131(9) Uani 0.300(11) 1 d D U P C 2
O2_13 O 0.5345(12) 0.2060(17) 0.3490(6) 0.118(7) Uani 0.300(11) 1 d D U P C 2

loop_
_atom_site_aniso_label
_atom_site_aniso_U_11
_atom_site_aniso_U_22
_atom_site_aniso_U_33
_atom_site_aniso_U_23
_atom_site_aniso_U_13
_atom_site_aniso_U_12
Ru2 0.0513(7) 0.0574(7) 0.0476(6) 0.0051(6) 0.0101(5) 0.0092(6)
Ru1 0.0575(7) 0.0493(7) 0.0660(8) -0.0012(6) 0.0079(6) -0.0009(6)
Ru3 0.0481(7) 0.0574(8) 0.1281(14) 0.0162(9) 0.0212(8) -0.0011(6)
N24 0.055(5) 0.055(5) 0.054(5) 0.006(5) 0.008(5) -0.003(5)
N21 0.049(5) 0.049(5) 0.060(5) 0.005(5) 0.010(5) 0.004(5)
N6 0.052(5) 0.058(6) 0.064(6) 0.014(5) 0.019(5) 0.009(5)
N1 0.062(6) 0.070(6) 0.048(5) 0.009(5) 0.013(5) 0.005(5)
C15 0.058(5) 0.062(6) 0.046(5) 0.003(5) 0.019(5) 0.007(5)
C10 0.061(5) 0.056(6) 0.051(5) 0.009(5) 0.025(5) 0.010(5)
C3 0.070(6) 0.064(6) 0.059(5) 0.010(5) 0.035(5) 0.017(5)
C2 0.070(6) 0.076(7) 0.060(6) 0.015(6) 0.034(5) 0.014(6)
C1 0.061(6) 0.077(7) 0.056(6) 0.021(6) 0.029(5) 0.010(6)
C37 0.052(5) 0.054(5) 0.051(5) -0.008(5) 0.013(5) 0.004(5)
N15 0.053(5) 0.062(6) 0.064(6) -0.008(5) 0.012(5) 0.001(5)
N4 0.050(5) 0.048(5) 0.059(5) 0.007(5) 0.015(5) 0.009(5)
N3 0.054(5) 0.084(7) 0.049(5) 0.003(5) 0.010(5) 0.006(5)
C120 0.050(5) 0.048(5) 0.054(5) 0.006(5) 0.012(5) 0.009(5)
C57 0.052(5) 0.050(5) 0.056(5) 0.011(5) 0.014(5) 0.008(5)
N7 0.059(6) 0.070(6) 0.053(5) 0.002(5) 0.015(5) 0.007(5)
N22 0.058(6) 0.068(6) 0.057(5) -0.003(5) 0.011(5) -0.006(5)
N10 0.050(6) 0.062(6) 0.081(6) 0.011(5) 0.013(5) 0.001(5)
N2 0.059(6) 0.064(6) 0.048(5) 0.007(5) 0.017(5) 0.013(5)
N11 0.059(6) 0.045(5) 0.065(6) 0.006(5) 0.014(5) 0.002(5)
N20 0.060(6) 0.049(6) 0.083(7) 0.006(5) 0.016(5) -0.004(5)
N5 0.065(6) 0.052(6) 0.054(5) -0.007(5) 0.013(5) 0.003(5)
N8 0.067(6) 0.068(6) 0.058(6) 0.007(5) 0.015(5) 0.004(5)
N16 0.061(6) 0.070(6) 0.073(6) -0.011(6) 0.021(5) -0.006(5)
N17 0.065(6) 0.062(6) 0.071(6) -0.007(5) 0.015(5) -0.002(5)
C38 0.050(5) 0.060(5) 0.052(5) 0.000(5) 0.013(5) 0.008(5)
C124 0.052(5) 0.053(5) 0.050(5) -0.004(5) 0.011(5) -0.001(5)
N23 0.059(5) 0.053(5) 0.056(5) 0.002(5) 0.012(5) -0.001(5)
C118 0.059(6) 0.057(6) 0.058(6) 0.013(6) 0.008(5) 0.005(6)
C53 0.052(5) 0.061(6) 0.060(5) 0.007(5) 0.016(5) 0.008(5)
N18 0.067(6) 0.059(6) 0.073(6) -0.001(5) 0.016(5) -0.006(5)
C146 0.053(5) 0.051(5) 0.090(6) 0.011(5) 0.020(5) 0.001(5)
C148 0.052(6) 0.056(6) 0.062(6) 0.005(6) 0.009(5) -0.004(5)
C125 0.049(5) 0.048(5) 0.056(5) 0.002(5) 0.014(4) 0.009(5)
C155 0.080(6) 0.068(6) 0.080(6) 0.007(6) 0.034(6) 0.005(6)
C160 0.083(7) 0.079(8) 0.085(8) 0.006(7) 0.033(7) 0.009(7)
C159 0.098(8) 0.084(8) 0.099(8) 0.013(7) 0.036(7) 0.007(7)
C158 0.107(9) 0.083(8) 0.106(9) 0.021(7) 0.051(7) 0.012(8)
C157 0.107(8) 0.079(8) 0.103(9) 0.015(7) 0.053(7) 0.010(8)
C156 0.097(8) 0.073(7) 0.092(8) 0.007(7) 0.044(7) 0.014(7)
C151 0.051(5) 0.054(6) 0.100(6) 0.020(6) 0.020(5) -0.001(5)
C54 0.053(5) 0.063(6) 0.058(5) 0.008(5) 0.011(5) 0.003(5)
C193 0.056(5) 0.058(6) 0.075(6) -0.005(5) 0.022(5) -0.006(5)
C121 0.047(5) 0.044(5) 0.052(5) 0.001(5) 0.014(4) 0.007(4)
C56 0.053(5) 0.049(5) 0.054(5) 0.005(5) 0.009(5) 0.004(5)
C55 0.049(5) 0.057(6) 0.057(5) 0.002(5) 0.005(5) 0.004(5)
C40 0.052(6) 0.048(6) 0.057(6) 0.003(5) 0.006(5) 0.008(5)
C129 0.061(5) 0.056(5) 0.049(5) -0.001(5) 0.010(5) 0.002(5)
C34 0.058(5) 0.073(6) 0.060(6) -0.006(5) 0.017(5) -0.002(5)
C134 0.074(7) 0.052(6) 0.049(6) 0.001(5) 0.015(5) -0.003(6)
C154 0.067(6) 0.060(6) 0.062(6) 0.004(5) 0.022(5) 0.000(5)
C35 0.066(6) 0.074(7) 0.062(6) -0.015(6) 0.019(6) -0.005(6)
C14 0.060(5) 0.062(6) 0.046(5) 0.002(5) 0.017(5) 0.008(5)
C11 0.060(6) 0.060(6) 0.058(6) 0.012(6) 0.018(5) 0.011(6)
C61 0.063(6) 0.076(6) 0.053(5) -0.002(5) 0.015(5) 0.009(5)
C86 0.071(6) 0.074(6) 0.071(6) -0.009(6) 0.011(5) -0.010(6)
C122 0.050(5) 0.051(5) 0.050(5) 0.002(5) 0.009(4) -0.002(5)
C43 0.051(6) 0.061(6) 0.074(6) -0.004(5) 0.014(5) -0.001(5)
C133 0.079(7) 0.049(6) 0.051(6) -0.001(5) 0.017(5) -0.005(6)
C39 0.053(5) 0.066(6) 0.053(5) -0.001(5) 0.013(5) 0.001(5)
C126 0.062(6) 0.059(6) 0.058(6) -0.002(6) 0.013(5) -0.009(6)
C153 0.064(6) 0.052(6) 0.067(6) -0.003(6) 0.022(6) 0.000(5)
C191 0.064(6) 0.062(6) 0.086(6) -0.013(6) 0.030(5) -0.018(5)
C59 0.072(7) 0.053(6) 0.063(6) 0.010(6) 0.003(6) 0.004(6)
C190 0.060(6) 0.064(6) 0.073(6) -0.006(5) 0.024(5) -0.013(5)
C130 0.058(5) 0.052(5) 0.052(5) 0.004(5) 0.012(5) -0.001(5)
C119 0.054(6) 0.054(6) 0.058(6) 0.008(5) 0.009(5) 0.005(5)
C41 0.047(6) 0.049(6) 0.055(6) 0.009(5) 0.007(5) 0.003(5)
C198 0.051(5) 0.073(6) 0.065(6) -0.009(5) 0.012(5) 0.001(5)
C5 0.091(8) 0.083(8) 0.075(7) 0.014(7) 0.049(6) 0.022(7)
C6 0.093(8) 0.097(8) 0.083(7) 0.014(7) 0.052(7) 0.014(7)
C7 0.104(8) 0.099(8) 0.087(8) 0.012(7) 0.052(7) 0.029(8)
C8 0.112(9) 0.089(8) 0.092(8) 0.012(7) 0.050(7) 0.031(7)
C9 0.102(8) 0.088(8) 0.080(7) 0.015(7) 0.056(6) 0.029(7)
C4 0.091(6) 0.073(6) 0.069(6) 0.014(6) 0.046(5) 0.027(6)
N12 0.061(6) 0.062(6) 0.135(8) 0.023(7) 0.031(6) 0.012(5)
C93 0.066(7) 0.052(6) 0.080(7) 0.003(6) 0.019(6) -0.007(6)
N19 0.055(6) 0.065(7) 0.109(8) 0.019(6) -0.005(6) 0.011(6)
C123 0.050(5) 0.048(5) 0.053(5) -0.003(5) 0.012(5) -0.004(5)
C192 0.060(6) 0.059(6) 0.085(6) -0.013(6) 0.025(5) -0.012(5)
C152 0.058(6) 0.045(6) 0.064(6) -0.003(5) 0.018(5) -0.003(5)
C147 0.052(6) 0.054(6) 0.068(6) 0.006(6) 0.014(5) -0.002(5)
C13 0.061(5) 0.067(6) 0.049(5) 0.012(5) 0.013(5) 0.013(5)
C81 0.067(6) 0.071(6) 0.069(6) -0.005(5) 0.011(5) -0.009(5)
C189 0.060(5) 0.060(6) 0.066(6) -0.004(5) 0.018(5) -0.005(5)
C52 0.056(5) 0.058(6) 0.055(5) 0.002(5) 0.013(5) 0.011(5)
C79 0.067(7) 0.075(7) 0.072(7) -0.016(6) 0.014(6) 0.000(6)
C107 0.060(6) 0.062(6) 0.095(7) 0.015(6) 0.013(6) -0.001(5)
C188 0.057(5) 0.055(6) 0.064(6) -0.002(5) 0.026(5) -0.002(5)
C42 0.051(5) 0.056(5) 0.056(5) -0.003(5) 0.007(5) 0.001(5)
C83 0.059(6) 0.062(6) 0.076(6) -0.006(5) 0.011(5) -0.010(5)
C202 0.060(6) 0.094(8) 0.063(6) 0.000(6) 0.015(6) 0.006(6)
C65 0.064(6) 0.076(6) 0.053(5) -0.004(5) 0.015(5) 0.005(5)
N9 0.068(6) 0.063(6) 0.098(7) -0.010(6) 0.027(6) -0.017(5)
C18 0.065(6) 0.082(6) 0.056(5) 0.014(5) 0.020(5) 0.014(5)
C94 0.066(7) 0.062(7) 0.080(7) 0.007(6) 0.020(6) -0.002(6)
C25 0.051(6) 0.093(8) 0.056(6) -0.001(6) 0.006(5) 0.007(6)
C95 0.063(6) 0.084(7) 0.087(7) 0.016(6) 0.017(6) 0.003(6)
C150 0.052(5) 0.053(5) 0.073(6) 0.008(5) 0.012(5) 0.004(5)
C51 0.063(6) 0.052(6) 0.055(6) 0.001(5) 0.016(5) 0.011(5)
N13 0.060(7) 0.125(9) 0.191(11) 0.082(9) -0.018(8) -0.038(7)
C161 0.077(9) 0.138(10) 0.181(12) 0.085(10) -0.019(8) -0.043(8)
C162 0.089(9) 0.154(10) 0.188(12) 0.084(10) -0.010(9) -0.046(9)
C163 0.102(8) 0.167(10) 0.197(11) 0.073(9) -0.010(8) -0.036(8)
C170 0.088(8) 0.152(9) 0.202(11) 0.062(9) -0.008(8) -0.023(8)
C175 0.078(7) 0.132(8) 0.204(11) 0.065(9) -0.006(7) -0.028(7)
C72 0.067(6) 0.095(7) 0.095(7) -0.019(7) 0.011(6) -0.015(6)
C73 0.072(8) 0.105(9) 0.105(8) -0.024(8) 0.014(7) -0.009(7)
C74 0.075(8) 0.114(10) 0.108(9) -0.026(9) 0.006(8) -0.008(8)
C75 0.084(8) 0.127(10) 0.108(9) -0.033(9) 0.010(8) -0.010(8)
C76 0.083(8) 0.121(10) 0.103(9) -0.028(8) 0.016(8) -0.011(8)
C77 0.078(8) 0.110(9) 0.095(8) -0.023(8) 0.012(7) -0.012(7)
C48 0.060(6) 0.072(7) 0.074(7) -0.005(6) 0.014(6) -0.003(6)
C185 0.058(6) 0.070(7) 0.075(7) 0.010(6) 0.004(6) -0.011(6)
C36 0.062(6) 0.064(7) 0.058(6) -0.014(6) 0.022(5) 0.000(6)
C136 0.104(12) 0.051(9) 0.062(9) 0.011(7) 0.012(8) -0.022(8)
C44 0.059(7) 0.065(7) 0.092(8) -0.009(7) 0.014(6) 0.011(6)
C62 0.081(7) 0.091(8) 0.062(6) -0.012(6) 0.016(6) 0.012(7)
C135 0.102(11) 0.053(9) 0.048(8) -0.010(7) 0.008(8) -0.017(8)
C12 0.055(6) 0.066(7) 0.056(6) 0.007(6) 0.013(5) 0.013(6)
C19 0.074(6) 0.101(7) 0.063(6) 0.021(6) 0.027(5) 0.025(6)
C24 0.084(8) 0.108(9) 0.078(7) 0.026(7) 0.029(7) 0.018(8)
C23 0.093(8) 0.119(9) 0.090(8) 0.031(8) 0.027(7) 0.026(8)
C22 0.097(8) 0.127(10) 0.083(8) 0.023(8) 0.026(7) 0.033(8)
C21 0.102(8) 0.131(9) 0.075(7) 0.012(8) 0.027(7) 0.038(8)
C20 0.089(8) 0.116(9) 0.063(7) 0.013(7) 0.025(6) 0.035(7)
C58 0.059(6) 0.057(6) 0.059(6) 0.007(6) -0.001(5) 0.005(6)
C49 0.060(6) 0.062(6) 0.063(6) 0.010(6) 0.022(5) 0.004(6)
C102 0.065(6) 0.078(6) 0.093(7) 0.022(6) 0.019(6) -0.002(6)
C131 0.069(6) 0.049(6) 0.054(6) 0.000(5) 0.007(5) -0.003(6)
C60 0.072(7) 0.056(6) 0.064(6) 0.001(6) 0.010(6) 0.001(6)
C127 0.077(7) 0.062(7) 0.061(7) 0.002(6) 0.009(6) -0.012(6)
C187 0.066(7) 0.054(6) 0.073(7) 0.002(6) 0.010(6) -0.009(6)
C82 0.060(6) 0.057(6) 0.072(6) -0.001(5) 0.013(5) -0.009(5)
C78 0.060(6) 0.068(6) 0.076(6) -0.017(5) 0.013(5) -0.010(5)
C66 0.079(7) 0.081(7) 0.056(6) -0.003(6) 0.010(6) 0.004(7)
C70 0.060(6) 0.071(7) 0.078(7) -0.018(6) 0.014(6) -0.010(6)
C197 0.057(6) 0.076(6) 0.067(6) -0.010(6) 0.015(5) -0.004(5)
C186 0.066(7) 0.067(7) 0.075(7) 0.006(6) 0.000(6) -0.009(6)
C16 0.065(6) 0.074(7) 0.057(6) 0.005(6) 0.012(6) 0.020(6)
C132 0.080(7) 0.049(6) 0.055(6) 0.000(5) 0.011(6) -0.005(6)
C203 0.062(6) 0.091(8) 0.065(7) -0.007(7) 0.010(6) 0.001(7)
C199 0.055(6) 0.081(7) 0.068(6) -0.015(6) 0.016(6) 0.007(6)
C103 0.071(7) 0.089(8) 0.109(8) 0.035(7) 0.018(7) -0.004(7)
C47 0.069(7) 0.083(8) 0.087(8) -0.010(7) 0.017(7) 0.002(7)
C26 0.050(6) 0.089(8) 0.063(7) -0.009(6) 0.006(6) 0.005(6)
C128 0.073(7) 0.068(7) 0.058(6) 0.002(6) 0.014(6) -0.007(6)
C149 0.055(5) 0.057(6) 0.060(6) 0.009(5) 0.012(5) -0.003(5)
C17 0.063(6) 0.078(7) 0.058(6) 0.008(6) 0.020(5) 0.023(6)
C67 0.088(7) 0.097(8) 0.063(7) -0.007(6) 0.007(6) 0.000(7)
C50 0.069(7) 0.055(6) 0.064(6) 0.010(6) 0.019(6) 0.003(6)
C200 0.058(6) 0.090(7) 0.068(6) 0.002(6) 0.018(6) 0.010(6)
C71 0.059(6) 0.072(6) 0.080(6) -0.020(6) 0.015(5) -0.008(5)
C108 0.063(7) 0.073(8) 0.124(9) 0.032(7) 0.002(7) 0.016(7)
C69 0.071(7) 0.067(7) 0.082(7) -0.011(6) 0.010(6) -0.008(6)
C106 0.065(6) 0.067(6) 0.107(7) 0.028(6) 0.000(6) 0.002(6)
C139 0.068(6) 0.063(6) 0.121(7) 0.013(6) 0.031(6) 0.003(6)
C80 0.070(7) 0.077(7) 0.071(7) -0.008(6) 0.013(6) -0.005(6)
C194 0.073(7) 0.072(7) 0.097(8) -0.021(7) 0.030(6) -0.025(6)
C63 0.086(7) 0.095(8) 0.064(7) -0.016(7) 0.009(6) -0.002(7)
C117 0.060(6) 0.058(6) 0.063(6) 0.011(6) 0.008(5) 0.000(6)
N14 0.078(8) 0.122(9) 0.229(12) 0.043(10) 0.042(8) -0.028(8)
C174 0.081(7) 0.127(8) 0.217(11) 0.050(9) 0.015(8) -0.026(7)
C173 0.093(8) 0.138(9) 0.223(11) 0.042(9) 0.021(8) -0.018(8)
C178 0.095(8) 0.135(9) 0.235(11) 0.032(9) 0.041(8) -0.010(8)
C177 0.099(9) 0.130(10) 0.238(13) 0.034(11) 0.044(9) -0.022(9)
C176 0.098(9) 0.126(10) 0.235(13) 0.034(11) 0.042(10) -0.024(9)
C96 0.067(6) 0.114(8) 0.096(7) 0.023(7) 0.020(6) 0.009(7)
C101 0.074(8) 0.122(9) 0.104(9) 0.032(8) 0.018(7) 0.003(8)
C100 0.077(8) 0.136(10) 0.119(9) 0.033(9) 0.021(8) 0.007(9)
C99 0.076(8) 0.140(10) 0.119(9) 0.021(9) 0.027(8) 0.030(8)
C98 0.076(8) 0.134(10) 0.115(9) 0.014(9) 0.029(8) 0.033(8)
C97 0.068(7) 0.125(9) 0.108(9) 0.012(8) 0.028(7) 0.026(8)
C196 0.076(7) 0.069(7) 0.107(8) -0.018(7) 0.033(7) -0.020(6)
C45 0.069(7) 0.074(8) 0.102(8) -0.014(7) 0.010(7) 0.012(7)
C68 0.124(14) 0.115(14) 0.075(11) -0.008(11) 0.010(11) -0.002(13)
C84 0.076(7) 0.070(7) 0.078(7) -0.001(6) 0.008(6) 0.006(6)
C85 0.072(7) 0.071(7) 0.080(7) -0.007(6) 0.002(6) -0.008(6)
C142 0.098(8) 0.073(8) 0.097(8) -0.008(7) 0.033(7) -0.023(7)
C141 0.091(8) 0.063(7) 0.096(8) -0.004(7) 0.031(7) -0.010(7)
C140 0.079(7) 0.067(6) 0.105(7) 0.008(6) 0.032(6) -0.010(6)
C145 0.079(8) 0.074(8) 0.112(9) 0.011(7) 0.020(7) -0.014(7)
C144 0.091(8) 0.081(8) 0.113(9) 0.000(7) 0.012(8) -0.015(7)
C143 0.095(8) 0.074(8) 0.098(9) -0.007(7) 0.027(7) -0.016(7)
C27 0.061(6) 0.086(7) 0.072(6) -0.014(6) 0.019(5) -0.010(6)
C172 0.083(9) 0.143(10) 0.208(12) 0.049(11) 0.018(9) -0.017(9)
C195 0.080(7) 0.072(7) 0.100(8) -0.025(7) 0.033(7) -0.030(6)
C104 0.079(8) 0.088(8) 0.122(9) 0.049(7) 0.008(7) -0.012(7)
C89 0.090(8) 0.103(9) 0.083(8) -0.029(7) 0.018(7) -0.021(8)
C90 0.089(8) 0.111(9) 0.081(8) -0.026(8) 0.014(7) -0.020(8)
C91 0.086(8) 0.115(9) 0.081(8) -0.013(8) 0.007(7) -0.015(8)
C92 0.080(8) 0.106(8) 0.076(7) -0.018(7) 0.011(6) -0.011(7)
C87 0.072(6) 0.089(7) 0.070(6) -0.014(6) 0.011(5) -0.015(6)
C88 0.086(8) 0.097(8) 0.081(7) -0.024(7) 0.009(7) -0.017(7)
C33 0.097(8) 0.090(8) 0.121(9) -0.020(8) 0.035(8) -0.020(8)
C32 0.093(9) 0.092(9) 0.132(10) -0.020(8) 0.035(8) -0.028(8)
C31 0.090(9) 0.100(9) 0.140(10) -0.025(9) 0.029(8) -0.019(8)
C30 0.087(8) 0.107(9) 0.143(10) -0.027(9) 0.022(8) -0.010(8)
C29 0.081(8) 0.106(9) 0.134(10) -0.028(8) 0.016(8) -0.006(8)
C28 0.075(7) 0.096(7) 0.108(8) -0.019(7) 0.025(6) -0.010(6)
C109 0.082(8) 0.088(8) 0.145(10) 0.042(8) 0.006(8) 0.013(8)
C180 0.091(9) 0.146(12) 0.237(14) 0.030(11) 0.069(10) 0.012(9)
C179 0.097(8) 0.142(10) 0.243(12) 0.030(10) 0.054(9) 0.007(8)
C184 0.105(10) 0.150(12) 0.254(14) 0.027(11) 0.054(10) 0.014(10)
C183 0.105(10) 0.149(12) 0.254(15) 0.025(12) 0.063(11) 0.022(10)
C182 0.102(10) 0.150(13) 0.254(15) 0.020(12) 0.063(11) 0.021(10)
C181 0.097(10) 0.147(12) 0.246(15) 0.026(12) 0.068(11) 0.020(10)
C204 0.087(12) 0.131(15) 0.066(10) -0.005(11) 0.009(9) -0.021(11)
C201 0.086(11) 0.101(13) 0.083(11) 0.016(10) 0.009(10) -0.017(10)
C46 0.070(7) 0.086(8) 0.097(8) -0.016(7) 0.018(7) 0.009(7)
C164 0.117(9) 0.192(12) 0.202(12) 0.062(11) -0.020(9) -0.031(10)
C169 0.122(11) 0.205(14) 0.203(14) 0.060(13) -0.024(10) -0.018(12)
C168 0.125(12) 0.214(15) 0.210(15) 0.052(13) -0.026(11) -0.020(12)
C167 0.123(11) 0.213(15) 0.212(15) 0.048(14) -0.026(11) -0.026(13)
C166 0.122(11) 0.209(15) 0.207(15) 0.045(13) -0.023(11) -0.023(12)
C165 0.121(11) 0.202(14) 0.206(14) 0.054(13) -0.022(11) -0.027(11)
C105 0.082(7) 0.086(7) 0.129(8) 0.047(7) 0.008(7) -0.004(6)
C110 0.108(8) 0.107(8) 0.158(9) 0.054(8) 0.009(8) -0.001(7)
C137 0.068(7) 0.069(7) 0.154(9) 0.020(8) 0.031(7) 0.003(6)
C64 0.109(13) 0.105(13) 0.088(12) -0.042(11) 0.018(11) -0.012(11)
C138 0.074(7) 0.070(7) 0.150(9) 0.017(8) 0.031(7) 0.004(7)
C111 0.171(10) 0.150(10) 0.210(12) 0.059(10) 0.009(11) -0.011(10)
C116 0.204(12) 0.176(13) 0.237(14) 0.068(12) 0.000(13) -0.017(12)
C115 0.225(13) 0.181(14) 0.251(15) 0.067(13) -0.004(14) -0.014(14)
C114 0.226(14) 0.175(14) 0.247(16) 0.070(14) 0.000(15) -0.017(14)
C113 0.222(13) 0.172(13) 0.239(15) 0.069(13) 0.006(14) -0.012(13)
C112 0.206(12) 0.168(13) 0.232(14) 0.065(12) 0.010(13) -0.012(12)
C171 0.089(9) 0.147(10) 0.206(12) 0.054(10) 0.005(9) -0.020(9)
Re1_1 0.096(2) 0.092(3) 0.0819(18) -0.016(2) 0.0304(14) -0.013(2)
O2_1 0.126(12) 0.105(12) 0.110(11) 0.001(11) 0.045(10) -0.005(11)
O1_1 0.127(10) 0.130(10) 0.113(9) -0.002(9) 0.019(9) 0.000(9)
O3_1 0.122(9) 0.125(10) 0.111(9) -0.006(9) 0.032(8) -0.005(9)
O4_1 0.135(10) 0.122(10) 0.109(10) -0.012(10) 0.029(9) 0.002(10)
O2_2 0.208(16) 0.210(16) 0.168(16) 0.006(14) 0.038(13) 0.006(14)
Re1_2 0.177(4) 0.202(4) 0.121(3) 0.011(3) 0.042(3) 0.009(3)
O4_2 0.140(15) 0.157(16) 0.117(15) 0.005(13) 0.040(13) 0.013(14)
O3_2 0.184(16) 0.204(16) 0.149(16) 0.013(14) 0.054(13) 0.014(14)
O1_2 0.177(16) 0.199(16) 0.165(16) -0.005(14) 0.043(13) 0.006(14)
Re1_3 0.1466(11) 0.1548(12) 0.1097(8) -0.0344(8) 0.0603(8) -0.0287(9)
O3_3 0.167(11) 0.139(11) 0.123(10) -0.045(9) 0.069(9) -0.002(10)
O2_3 0.177(11) 0.138(11) 0.101(9) -0.031(9) 0.055(9) 0.018(10)
O4_3 0.182(12) 0.176(12) 0.127(11) 0.003(10) 0.021(10) 0.029(11)
O1_3 0.190(13) 0.213(14) 0.202(13) -0.001(12) 0.078(11) -0.051(12)
Re1_6 0.1030(14) 0.0800(13) 0.128(2) -0.0036(15) -0.0016(15) -0.0025(10)
O3_6 0.098(10) 0.095(10) 0.122(10) -0.009(9) 0.005(9) -0.004(9)
O2_6 0.120(12) 0.106(12) 0.143(13) 0.004(11) 0.007(10) -0.038(10)
O1_6 0.133(9) 0.108(9) 0.147(9) -0.008(9) 0.015(8) -0.003(8)
O4_6 0.119(9) 0.090(9) 0.144(9) 0.004(8) -0.003(8) -0.010(8)
Re1_7 0.0991(8) 0.1054(8) 0.1478(10) 0.0251(7) 0.0171(7) -0.0016(6)
O3_7 0.096(9) 0.122(10) 0.150(11) 0.020(9) 0.013(8) 0.037(8)
O2_7 0.153(11) 0.142(11) 0.185(12) 0.049(10) 0.041(10) 0.020(10)
O4_7 0.170(12) 0.162(12) 0.170(12) 0.007(11) 0.050(10) 0.008(11)
O1_7 0.148(12) 0.167(12) 0.206(13) 0.051(11) 0.010(11) -0.014(11)
Re1_8 0.122(2) 0.131(3) 0.145(3) -0.011(2) 0.015(2) 0.0104(19)
O2_8 0.138(15) 0.149(15) 0.150(15) -0.004(13) 0.035(13) 0.007(13)
O4_8 0.118(14) 0.135(14) 0.141(14) -0.003(13) 0.030(12) 0.021(13)
O3_8 0.156(15) 0.144(15) 0.161(15) 0.006(13) 0.022(13) -0.006(13)
O1_8 0.144(15) 0.146(15) 0.148(15) -0.019(13) 0.014(13) 0.019(13)
Re1_9 0.1173(18) 0.1034(18) 0.144(3) 0.0129(16) 0.0033(16) -0.0029(13)
O3_9 0.134(13) 0.115(13) 0.128(13) 0.001(12) 0.035(12) -0.027(12)
O2_9 0.126(14) 0.129(14) 0.144(14) 0.015(12) 0.034(12) -0.008(12)
O4_9 0.147(14) 0.137(14) 0.171(15) -0.011(13) 0.039(12) 0.003(13)
O1_9 0.161(15) 0.153(15) 0.174(15) 0.007(13) 0.014(13) -0.009(13)
O1_10 0.113(15) 0.120(15) 0.122(15) 0.001(13) 0.008(13) -0.014(13)
Re1_10 0.107(3) 0.110(3) 0.113(3) -0.026(2) -0.007(2) -0.019(2)
O4_10 0.086(13) 0.075(13) 0.059(12) -0.026(11) 0.005(11) -0.025(12)
O2_10 0.116(15) 0.116(15) 0.121(15) -0.008(13) 0.006(13) -0.008(13)
O3_10 0.109(14) 0.100(14) 0.112(14) 0.001(13) 0.020(12) -0.012(13)
Re1_11 0.141(5) 0.193(6) 0.181(6) -0.007(5) -0.018(4) -0.038(4)
O1_11 0.167(16) 0.198(17) 0.186(17) 0.001(14) 0.020(14) -0.014(14)
O4_11 0.153(16) 0.168(17) 0.168(16) -0.001(14) 0.014(14) -0.017(14)
O2_11 0.161(16) 0.177(17) 0.171(16) -0.001(14) 0.019(14) -0.019(14)
O3_11 0.163(16) 0.188(17) 0.183(17) 0.002(14) 0.017(14) -0.011(14)
Re1_12 0.1295(19) 0.119(3) 0.0736(13) -0.006(2) 0.0224(12) 0.020(2)
O3_12 0.132(10) 0.115(11) 0.106(10) 0.000(10) 0.035(9) -0.004(10)
O1_12 0.147(12) 0.148(12) 0.132(12) -0.013(11) 0.031(10) 0.007(11)
O4_12 0.119(9) 0.123(9) 0.106(9) -0.011(9) 0.021(8) -0.002(9)
O2_12 0.117(9) 0.119(9) 0.108(9) -0.007(8) 0.032(8) -0.010(9)
Re1_13 0.128(4) 0.078(3) 0.140(5) 0.004(3) -0.015(4) -0.028(3)
O4_13 0.114(11) 0.080(11) 0.130(11) -0.008(10) 0.006(10) -0.018(10)
O1_13 0.131(11) 0.103(11) 0.142(11) 0.004(10) 0.012(10) -0.013(10)
O3_13 0.126(13) 0.102(13) 0.146(13) -0.001(12) 0.007(11) -0.002(12)
O2_13 0.113(11) 0.094(11) 0.127(11) 0.001(10) 0.003(10) -0.008(10)

loop_
_atom_type_symbol
_atom_type_description
_atom_type_scat_dispersion_real
_atom_type_scat_dispersion_imag
_atom_type_scat_source
C C 0.0033 0.0016 'International Tables Vol C Tables 4.2.6.8 and 6.1.1.4'
H H 0.0000 0.0000 'International Tables Vol C Tables 4.2.6.8 and 6.1.1.4'
N N 0.0061 0.0033 'International Tables Vol C Tables 4.2.6.8 and 6.1.1.4'
O O 0.0106 0.0060 'International Tables Vol C Tables 4.2.6.8 and 6.1.1.4'
Re Re -1.0185 7.2310 'International Tables Vol C Tables 4.2.6.8 and 6.1.1.4'
Ru Ru -1.2594 0.8363 'International Tables Vol C Tables 4.2.6.8 and 6.1.1.4'

loop_
_geom_angle_atom_site_label_1
_geom_angle_atom_site_label_2
_geom_angle_atom_site_label_3
_geom_angle
_geom_angle_site_symmetry_1
_geom_angle_site_symmetry_3
_geom_angle_publ_flag
N1 Ru2 N6 86.8(4) . . ?
N4 Ru2 N6 93.9(5) . . ?
N4 Ru2 N1 173.1(4) . . ?
N4 Ru2 N2 95.0(5) . . ?
N4 Ru2 N5 90.2(5) . . ?
N3 Ru2 N6 170.7(5) . . ?
N3 Ru2 N1 100.6(5) . . ?
N3 Ru2 N4 79.3(5) . . ?
N3 Ru2 N2 90.4(5) . . ?
N3 Ru2 N5 94.7(5) . . ?
N2 Ru2 N6 96.7(5) . . ?
N2 Ru2 N1 78.1(4) . . ?
N2 Ru2 N5 173.3(5) . . ?
N5 Ru2 N6 78.8(5) . . ?
N5 Ru2 N1 96.6(4) . . ?
N21 Ru1 N20 89.8(5) . . ?
N22 Ru1 N21 78.9(5) . . ?
N22 Ru1 N20 95.4(5) . . ?
N22 Ru1 N17 92.9(6) . . ?
N17 Ru1 N21 95.2(5) . . ?
N17 Ru1 N20 171.0(5) . . ?
N18 Ru1 N21 171.7(5) . . ?
N18 Ru1 N22 94.8(5) . . ?
N18 Ru1 N20 96.3(6) . . ?
N18 Ru1 N17 79.6(6) . . ?
N19 Ru1 N21 94.7(6) . . ?
N19 Ru1 N22 171.8(6) . . ?
N19 Ru1 N20 79.4(6) . . ?
N19 Ru1 N17 92.7(6) . . ?
N19 Ru1 N18 92.1(6) . . ?
N10 Ru3 N13 95.8(5) . . ?
N11 Ru3 N10 93.8(5) . . ?
N11 Ru3 N12 79.6(6) . . ?
N11 Ru3 N9 91.8(5) . . ?
N11 Ru3 N13 91.1(6) . . ?
N11 Ru3 N14 165.6(7) . . ?
N12 Ru3 N10 169.2(6) . . ?
N12 Ru3 N9 90.9(6) . . ?
N12 Ru3 N13 92.8(6) . . ?
N9 Ru3 N10 80.8(6) . . ?
N9 Ru3 N13 175.7(5) . . ?
N14 Ru3 N10 91.5(6) . . ?
N14 Ru3 N12 97.0(6) . . ?
N14 Ru3 N9 102.3(8) . . ?
N14 Ru3 N13 75.0(8) . . ?
C122 N24 C130 117.6(12) . . ?
C125 N21 Ru1 115.4(10) . . ?
C125 N21 C117 117.8(13) . . ?
C117 N21 Ru1 126.8(11) . . ?
C57 N6 Ru2 114.6(10) . . ?
C57 N6 C49 120.5(14) . . ?
C49 N6 Ru2 124.8(11) . . ?
C15 N1 Ru2 113.8(4) . . ?
C15 N1 C1 120.0 . . ?
C1 N1 Ru2 125.9(4) . . ?
C10 C15 N1 120.0 . . ?
C14 C15 N1 116.7(8) . . ?
C14 C15 C10 123.3(8) . . ?
C15 C10 C11 114.6(8) . . ?
C3 C10 C15 120.0 . . ?
C3 C10 C11 125.3(8) . . ?
C10 C3 C2 120.0 . . ?
C10 C3 C4 122.8(7) . . ?
C2 C3 C4 116.9(7) . . ?
C3 C2 H2 120.0 . . ?
C3 C2 C1 120.0 . . ?
C1 C2 H2 120.0 . . ?
N1 C1 H1 120.0 . . ?
C2 C1 N1 120.0 . . ?
C2 C1 H1 120.0 . . ?
C38 C37 C42 119.4(14) . . ?
C38 C37 C36 117.6(14) . . ?
C42 C37 C36 122.7(13) . . ?
C198 N15 C189 116.3(14) . . ?
C38 N4 Ru2 114.0(9) . . ?
C40 N4 Ru2 128.2(10) . . ?
C40 N4 C38 117.8(12) . . ?
C39 N3 Ru2 116.7(10) . . ?
C25 N3 Ru2 130.3(12) . . ?
C25 N3 C39 113.0(14) . . ?
C125 C120 C121 120.8(13) . . ?
C125 C120 C119 115.2(14) . . ?
C121 C120 C119 123.9(14) . . ?
N6 C57 C56 117.2(14) . . ?
N6 C57 C52 124.1(14) . . ?
C52 C57 C56 118.7(13) . . ?
C53 N7 C61 117.5(15) . . ?
C124 N22 Ru1 114.3(10) . . ?
C128 N22 Ru1 126.2(11) . . ?
C128 N22 C124 119.5(14) . . ?
C193 N10 Ru3 111.2(11) . . ?
C185 N10 Ru3 128.2(12) . . ?
C185 N10 C193 120.6(15) . . ?
C14 N2 Ru2 114.7(9) . . ?
C16 N2 Ru2 129.2(10) . . ?
C16 N2 C14 116.1(13) . . ?
C152 N11 Ru3 127.5(10) . . ?
C150 N11 Ru3 115.3(10) . . ?
C150 N11 C152 117.3(13) . . ?
C93 N20 Ru1 129.1(12) . . ?
C93 N20 C107 117.0(15) . . ?
C107 N20 Ru1 113.6(11) . . ?
C56 N5 Ru2 115.1(10) . . ?
C60 N5 Ru2 128.2(11) . . ?
C60 N5 C56 116.2(13) . . ?
C54 N8 C65 116.3(15) . . ?
C190 N16 C197 116.2(15) . . ?
C83 N17 Ru1 114.3(11) . . ?
C69 N17 Ru1 128.1(13) . . ?
C69 N17 C83 117.1(16) . . ?
C37 C38 N4 122.5(14) . . ?
C37 C38 C39 120.5(14) . . ?
N4 C38 C39 116.8(13) . . ?
N22 C124 C125 116.4(13) . . ?
N22 C124 C123 122.3(13) . . ?
C123 C124 C125 121.2(13) . . ?
C129 N23 C121 116.7(12) . . ?
C119 C118 H118 121.3 . . ?
C119 C118 C117 117.4(14) . . ?
C117 C118 H118 121.3 . . ?
N7 C53 C54 123.4(14) . . ?
N7 C53 C52 120.1(15) . . ?
C54 C53 C52 116.5(15) . . ?
C82 N18 Ru1 114.4(11) . . ?
C84 N18 Ru1 129.2(13) . . ?
C84 N18 C82 116.2(15) . . ?
C151 C146 C147 114.7(15) . . ?
C139 C146 C151 119.6(16) . . ?
C139 C146 C147 125.7(15) . . ?
C147 C148 H148 120.1 . . ?
C147 C148 C149 119.8(15) . . ?
C149 C148 H148 120.1 . . ?
N21 C125 C120 124.8(13) . . ?
N21 C125 C124 114.7(13) . . ?
C120 C125 C124 120.4(13) . . ?
C160 C155 C156 120.0 . . ?
C160 C155 C154 121.0(10) . . ?
C156 C155 C154 118.8(10) . . ?
C155 C160 H160 120.0 . . ?
C155 C160 C159 120.0 . . ?
C159 C160 H160 120.0 . . ?
C160 C159 H159 120.0 . . ?
C160 C159 C158 120.0 . . ?
C158 C159 H159 120.0 . . ?
C159 C158 H158 120.0 . . ?
C159 C158 C157 120.0 . . ?
C157 C158 H158 120.0 . . ?
C158 C157 H157 120.0 . . ?
C156 C157 C158 120.0 . . ?
C156 C157 H157 120.0 . . ?
C155 C156 H156 120.0 . . ?
C157 C156 C155 120.0 . . ?
C157 C156 H156 120.0 . . ?
C146 C151 C150 122.2(15) . . ?
N12 C151 C146 122.8(16) . . ?
N12 C151 C150 115.0(14) . . ?
N8 C54 C53 121.3(15) . . ?
N8 C54 C55 117.0(14) . . ?
C53 C54 C55 121.7(14) . . ?
N10 C193 C192 118.8(15) . . ?
N10 C193 C188 120.3(15) . . ?
C192 C193 C188 120.7(16) . . ?
N23 C121 C120 118.6(13) . . ?
N23 C121 C122 121.8(13) . . ?
C122 C121 C120 119.5(13) . . ?
N5 C56 C57 114.2(13) . . ?
C55 C56 C57 121.4(14) . . ?
C55 C56 N5 124.4(14) . . ?
C56 C55 C54 119.9(14) . . ?
C56 C55 C58 117.1(14) . . ?
C58 C55 C54 122.8(14) . . ?
N4 C40 H40 118.8 . . ?
N4 C40 C41 122.4(14) . . ?
C41 C40 H40 118.8 . . ?
N23 C129 C134 119.4(14) . . ?
N23 C129 C130 120.8(14) . . ?
C134 C129 C130 119.8(14) . . ?
C39 C34 C35 115.5(15) . . ?
C39 C34 C27 120.7(16) . . ?
C27 C34 C35 123.9(16) . . ?
C129 C134 H134 120.1 . . ?
C133 C134 C129 119.9(14) . . ?
C133 C134 H134 120.1 . . ?
C153 C154 C155 119.7(15) . . ?
C153 C154 C149 116.7(15) . . ?
C149 C154 C155 123.4(14) . . ?
C34 C35 H35 119.4 . . ?
C36 C35 C34 121.1(16) . . ?
C36 C35 H35 119.4 . . ?
C15 C14 N2 116.1(12) . . ?
C15 C14 C13 122.3(13) . . ?
N2 C14 C13 121.6(13) . . ?
C10 C11 H11 118.5 . . ?
C12 C11 C10 123.0(14) . . ?
C12 C11 H11 118.5 . . ?
N7 C61 C65 120.8(15) . . ?
N7 C61 C62 119.4(17) . . ?
C62 C61 C65 119.8(15) . . ?
C81 C86 C87 121.0(16) . . ?
C85 C86 C81 117.9(16) . . ?
C85 C86 C87 121.1(16) . . ?
N24 C122 C121 121.7(13) . . ?
N24 C122 C123 118.3(13) . . ?
C121 C122 C123 119.9(13) . . ?
C48 C43 C42 121.6(16) . . ?
C48 C43 C44 119.2(16) . . ?
C44 C43 C42 118.8(15) . . ?
C134 C133 C135 119.5(14) . . ?
C134 C133 C132 122.5(15) . . ?
C132 C133 C135 117.9(14) . . ?
N3 C39 C38 112.9(14) . . ?
C34 C39 N3 124.3(15) . . ?
C34 C39 C38 122.7(14) . . ?
C123 C126 H126 121.5 . . ?
C123 C126 C127 116.9(15) . . ?
C127 C126 H126 121.5 . . ?
C154 C153 H153 119.3 . . ?
C152 C153 C154 121.4(15) . . ?
C152 C153 H153 119.3 . . ?
C192 C191 C190 120.1(15) . . ?
C192 C191 C194 121.0(17) . . ?
C194 C191 C190 118.5(17) . . ?
C58 C59 H59 119.9 . . ?
C58 C59 C60 120.2(16) . . ?
C60 C59 H59 119.9 . . ?
N16 C190 C191 118.4(15) . . ?
N16 C190 C189 122.9(16) . . ?
C189 C190 C191 118.5(16) . . ?
N24 C130 C129 121.0(14) . . ?
N24 C130 C131 118.9(13) . . ?
C131 C130 C129 120.0(14) . . ?
C120 C119 H119 118.8 . . ?
C118 C119 C120 122.3(15) . . ?
C118 C119 H119 118.8 . . ?
C40 C41 H41 118.9 . . ?
C40 C41 C42 122.2(14) . . ?
C42 C41 H41 118.9 . . ?
N15 C198 C197 120.9(16) . . ?
N15 C198 C199 120.6(15) . . ?
C199 C198 C197 118.5(16) . . ?
C6 C5 H5 120.0 . . ?
C6 C5 C4 120.0 . . ?
C4 C5 H5 120.0 . . ?
C5 C6 H6 120.0 . . ?
C7 C6 C5 120.0 . . ?
C7 C6 H6 120.0 . . ?
C6 C7 H7 120.0 . . ?
C6 C7 C8 120.0 . . ?
C8 C7 H7 120.0 . . ?
C7 C8 H8 120.0 . . ?
C9 C8 C7 120.0 . . ?
C9 C8 H8 120.0 . . ?
C8 C9 H9 120.0 . . ?
C8 C9 C4 120.0 . . ?
C4 C9 H9 120.0 . . ?
C5 C4 C3 117.7(8) . . ?
C9 C4 C3 122.3(8) . . ?
C9 C4 C5 120.0 . . ?
C151 N12 Ru3 113.4(11) . . ?
C137 N12 Ru3 130.9(14) . . ?
C137 N12 C151 115.1(17) . . ?
N20 C93 H93 117.4 . . ?
N20 C93 C94 125.3(17) . . ?
C94 C93 H93 117.4 . . ?
C108 N19 Ru1 128.8(15) . . ?
C108 N19 C106 116.1(17) . . ?
C106 N19 Ru1 115.0(11) . . ?
C124 C123 C122 118.0(13) . . ?
C126 C123 C124 119.8(14) . . ?
C126 C123 C122 122.1(14) . . ?
C191 C192 C193 121.5(16) . . ?
C191 C192 N9 121.2(16) . . ?
N9 C192 C193 116.7(17) . . ?
N11 C152 C153 123.2(14) . . ?
N11 C152 H152 118.4 . . ?
C153 C152 H152 118.4 . . ?
C146 C147 H147 117.0 . . ?
C148 C147 C146 126.0(15) . . ?
C148 C147 H147 117.0 . . ?
C14 C13 C12 115.4(14) . . ?
C18 C13 C14 118.9(14) . . ?
C18 C13 C12 125.3(14) . . ?
C82 C81 C86 114.8(16) . . ?
C80 C81 C86 126.8(16) . . ?
C80 C81 C82 118.4(16) . . ?
N15 C189 C190 122.3(16) . . ?
N15 C189 C188 117.0(14) . . ?
C190 C189 C188 120.6(15) . . ?
C57 C52 C53 121.7(14) . . ?
C57 C52 C51 116.4(14) . . ?
C51 C52 C53 122.0(15) . . ?
C78 C79 H79 119.8 . . ?
C80 C79 H79 119.8 . . ?
C80 C79 C78 120.4(17) . . ?
N20 C107 C102 124.6(16) . . ?
N20 C107 C106 114.6(17) . . ?
C102 C107 C106 120.7(18) . . ?
C189 C188 C193 117.7(14) . . ?
C187 C188 C193 117.1(15) . . ?
C187 C188 C189 125.1(15) . . ?
C37 C42 C43 125.4(14) . . ?
C41 C42 C37 115.7(14) . . ?
C41 C42 C43 118.9(14) . . ?
N17 C83 C82 116.8(16) . . ?
N17 C83 C78 124.7(15) . . ?
C78 C83 C82 118.4(16) . . ?
C203 C202 C200 120.7(17) . . ?
C203 C202 C204 123.1(19) . . ?
C200 C202 C204 115.9(18) . . ?
N8 C65 C61 120.4(14) . . ?
N8 C65 C66 120.1(17) . . ?
C66 C65 C61 119.2(16) . . ?
C192 N9 Ru3 112.4(11) . . ?
C196 N9 Ru3 129.8(14) . . ?
C196 N9 C192 117.8(17) . . ?
C13 C18 C19 121.8(14) . . ?
C17 C18 C13 119.0(15) . . ?
C17 C18 C19 119.2(14) . . ?
C93 C94 H94 120.0 . . ?
C93 C94 C95 120.0(17) . . ?
C95 C94 H94 120.0 . . ?
N3 C25 H25 118.2 . . ?
C26 C25 N3 123.5(16) . . ?
C26 C25 H25 118.2 . . ?
C94 C95 C102 117.5(17) . . ?
C94 C95 C96 120.2(16) . . ?
C102 C95 C96 122.4(16) . . ?
N11 C150 C151 116.5(14) . . ?
N11 C150 C149 122.4(15) . . ?
C151 C150 C149 120.9(14) . . ?
C52 C51 H51 120.5 . . ?
C50 C51 C52 118.9(15) . . ?
C50 C51 H51 120.5 . . ?
C161 N13 Ru3 121.9(9) . . ?
C161 N13 C175 120.0 . . ?
C175 N13 Ru3 118.0(9) . . ?
N13 C161 H161 120.0 . . ?
C162 C161 N13 120.0 . . ?
C162 C161 H161 120.0 . . ?
C161 C162 H162 120.0 . . ?
C161 C162 C163 120.0 . . ?
C163 C162 H162 120.0 . . ?
C162 C163 C164 118.4(7) . . ?
C170 C163 C162 120.0 . . ?
C170 C163 C164 121.1(7) . . ?
C163 C170 C175 120.0 . . ?
C163 C170 C171 120(2) . . ?
C175 C170 C171 120.0(19) . . ?
C170 C175 N13 120.0 . . ?
C174 C175 N13 108.1(14) . . ?
C174 C175 C170 131.7(14) . . ?
C73 C72 C77 120.0 . . ?
C73 C72 C71 118.4(12) . . ?
C77 C72 C71 121.4(13) . . ?
C72 C73 H73 120.0 . . ?
C74 C73 C72 120.0 . . ?
C74 C73 H73 120.0 . . ?
C73 C74 H74 120.0 . . ?
C73 C74 C75 120.0 . . ?
C75 C74 H74 120.0 . . ?
C74 C75 H75 120.0 . . ?
C76 C75 C74 120.0 . . ?
C76 C75 H75 120.0 . . ?
C75 C76 H76 120.0 . . ?
C75 C76 C77 120.0 . . ?
C77 C76 H76 120.0 . . ?
C72 C77 H77 120.0 . . ?
C76 C77 C72 120.0 . . ?
C76 C77 H77 120.0 . . ?
C43 C48 H48 118.8 . . ?
C43 C48 C47 122.4(18) . . ?
C47 C48 H48 118.8 . . ?
N10 C185 H185 119.7 . . ?
N10 C185 C186 120.7(17) . . ?
C186 C185 H185 119.7 . . ?
C37 C36 H36 118.8 . . ?
C35 C36 C37 122.4(15) . . ?
C35 C36 H36 118.8 . . ?
H13A C136 H13B 109.5 . . ?
H13A C136 H13C 109.5 . . ?
H13B C136 H13C 109.5 . . ?
C132 C136 H13A 109.5 . . ?
C132 C136 H13B 109.5 . . ?
C132 C136 H13C 109.5 . . ?
C43 C44 H44 121.9 . . ?
C45 C44 C43 116.2(18) . . ?
C45 C44 H44 121.9 . . ?
C61 C62 H62 120.4 . . ?
C63 C62 C61 119.1(19) . . ?
C63 C62 H62 120.4 . . ?
C133 C135 H13D 109.5 . . ?
C133 C135 H13E 109.5 . . ?
C133 C135 H13F 109.5 . . ?
H13D C135 H13E 109.5 . . ?
H13D C135 H13F 109.5 . . ?
H13E C135 H13F 109.5 . . ?
C11 C12 C13 121.3(14) . . ?
C11 C12 H12 119.3 . . ?
C13 C12 H12 119.3 . . ?
C24 C19 C18 120.0(11) . . ?
C24 C19 C20 120.0 . . ?
C20 C19 C18 119.9(11) . . ?
C19 C24 H24 120.0 . . ?
C23 C24 C19 120.0 . . ?
C23 C24 H24 120.0 . . ?
C24 C23 H23 120.0 . . ?
C24 C23 C22 120.0 . . ?
C22 C23 H23 120.0 . . ?
C23 C22 H22 120.0 . . ?
C21 C22 C23 120.0 . . ?
C21 C22 H22 120.0 . . ?
C22 C21 H21 120.0 . . ?
C22 C21 C20 120.0 . . ?
C20 C21 H21 120.0 . . ?
C19 C20 H20 120.0 . . ?
C21 C20 C19 120.0 . . ?
C21 C20 H20 120.0 . . ?
C55 C58 H58 121.4 . . ?
C59 C58 C55 117.3(15) . . ?
C59 C58 H58 121.4 . . ?
N6 C49 H49 119.9 . . ?
N6 C49 C50 120.2(15) . . ?
C50 C49 H49 119.9 . . ?
C107 C102 C95 115.5(16) . . ?
C107 C102 C103 117.7(18) . . ?
C103 C102 C95 126.1(19) . . ?
C130 C131 H131 120.5 . . ?
C132 C131 C130 119.0(14) . . ?
C132 C131 H131 120.5 . . ?
N5 C60 C59 124.0(16) . . ?
N5 C60 H60 118.0 . . ?
C59 C60 H60 118.0 . . ?
C126 C127 H127 118.2 . . ?
C126 C127 C128 123.5(16) . . ?
C128 C127 H127 118.2 . . ?
C188 C187 H187 120.0 . . ?
C188 C187 C186 119.9(16) . . ?
C186 C187 H187 120.0 . . ?
N18 C82 C81 124.9(15) . . ?
N18 C82 C83 114.6(15) . . ?
C83 C82 C81 120.5(16) . . ?
C79 C78 C71 120.6(16) . . ?
C83 C78 C79 120.6(16) . . ?
C83 C78 C71 118.6(15) . . ?
C65 C66 H66 119.2 . . ?
C65 C66 C67 121.7(19) . . ?
C67 C66 H66 119.2 . . ?
C71 C70 H70 118.7 . . ?
C71 C70 C69 122.6(16) . . ?
C69 C70 H70 118.7 . . ?
N16 C197 C198 121.1(16) . . ?
N16 C197 C203 121.0(16) . . ?
C203 C197 C198 117.8(17) . . ?
C185 C186 H186 119.4 . . ?
C187 C186 C185 121.2(17) . . ?
C187 C186 H186 119.4 . . ?
N2 C16 H16 117.4 . . ?
N2 C16 C17 125.3(15) . . ?
C17 C16 H16 117.4 . . ?
C133 C132 C136 122.5(14) . . ?
C131 C132 C133 118.8(14) . . ?
C131 C132 C136 118.6(14) . . ?
C202 C203 C197 123.0(18) . . ?
C202 C203 H203 118.5 . . ?
C197 C203 H203 118.5 . . ?
C198 C199 H199 118.9 . . ?
C198 C199 C200 122.2(17) . . ?
C200 C199 H199 118.9 . . ?
C102 C103 H103 118.6 . . ?
C104 C103 C102 123(2) . . ?
C104 C103 H103 118.6 . . ?
C48 C47 H47 121.3 . . ?
C46 C47 C48 117(2) . . ?
C46 C47 H47 121.3 . . ?
C25 C26 H26 118.5 . . ?
C27 C26 C25 123.1(17) . . ?
C27 C26 H26 118.5 . . ?
N22 C128 C127 117.9(16) . . ?
N22 C128 H128 121.0 . . ?
C127 C128 H128 121.0 . . ?
C154 C149 C148 124.6(15) . . ?
C154 C149 C150 119.0(14) . . ?
C150 C149 C148 116.3(14) . . ?
C18 C17 H17 120.5 . . ?
C16 C17 C18 119.0(15) . . ?
C16 C17 H17 120.5 . . ?
C66 C67 C63 119.4(17) . . ?
C66 C67 C68 119(2) . . ?
C63 C67 C68 120.1(18) . . ?
C51 C50 C49 119.9(15) . . ?
C51 C50 H50 120.0 . . ?
C49 C50 H50 120.0 . . ?
C202 C200 C201 121.7(16) . . ?
C199 C200 C202 117.5(18) . . ?
C199 C200 C201 120.8(18) . . ?
C72 C71 C78 126.7(15) . . ?
C70 C71 C72 121.1(15) . . ?
C70 C71 C78 112.0(15) . . ?
N19 C108 H108 118.8 . . ?
C109 C108 N19 122(2) . . ?
C109 C108 H108 118.8 . . ?
N17 C69 C70 124.6(17) . . ?
N17 C69 H69 117.7 . . ?
C70 C69 H69 117.7 . . ?
N19 C106 C107 116.4(17) . . ?
N19 C106 C105 123.9(18) . . ?
C105 C106 C107 120(2) . . ?
C146 C139 C140 124.2(16) . . ?
C146 C139 C138 117.2(18) . . ?
C138 C139 C140 116.1(16) . . ?
C81 C80 H80 119.1 . . ?
C79 C80 C81 121.7(17) . . ?
C79 C80 H80 119.1 . . ?
C191 C194 H194 122.8 . . ?
C195 C194 C191 114.4(19) . . ?
C195 C194 H194 122.8 . . ?
C62 C63 C67 119.0(18) . . ?
C62 C63 C64 117(2) . . ?
C64 C63 C67 121.6(19) . . ?
N21 C117 C118 122.3(15) . . ?
N21 C117 H117 118.8 . . ?
C118 C117 H117 118.8 . . ?
C174 N14 Ru3 113.7(13) . . ?
C174 N14 C176 120.0 . . ?
C176 N14 Ru3 126.1(13) . . ?
C175 C174 N14 125.1(18) . . ?
C175 C174 C173 114.9(18) . . ?
C173 C174 N14 120.0 . . ?
C174 C173 C178 120.0 . . ?
C174 C173 C172 116(2) . . ?
C178 C173 C172 124(2) . . ?
C173 C178 C179 120(2) . . ?
C177 C178 C173 120.0 . . ?
C177 C178 C179 120(2) . . ?
C178 C177 H177 120.0 . . ?
C178 C177 C176 120.0 . . ?
C176 C177 H177 120.0 . . ?
N14 C176 H176 120.0 . . ?
C177 C176 N14 120.0 . . ?
C177 C176 H176 120.0 . . ?
C101 C96 C95 123.9(12) . . ?
C101 C96 C97 120.0 . . ?
C97 C96 C95 116.1(12) . . ?
C96 C101 H101 120.0 . . ?
C100 C101 C96 120.0 . . ?
C100 C101 H101 120.0 . . ?
C101 C100 H100 120.0 . . ?
C101 C100 C99 120.0 . . ?
C99 C100 H100 120.0 . . ?
C100 C99 H99 120.0 . . ?
C100 C99 C98 120.0 . . ?
C98 C99 H99 120.0 . . ?
C99 C98 H98 120.0 . . ?
C97 C98 C99 120.0 . . ?
C97 C98 H98 120.0 . . ?
C96 C97 H97 120.0 . . ?
C98 C97 C96 120.0 . . ?
C98 C97 H97 120.0 . . ?
N9 C196 H196 119.2 . . ?
C195 C196 N9 121.6(19) . . ?
C195 C196 H196 119.2 . . ?
C44 C45 H45 122.2 . . ?
C46 C45 C44 115.5(18) . . ?
C46 C45 H45 122.2 . . ?
C67 C68 H68A 109.5 . . ?
C67 C68 H68B 109.5 . . ?
C67 C68 H68C 109.5 . . ?
H68A C68 H68B 109.5 . . ?
H68A C68 H68C 109.5 . . ?
H68B C68 H68C 109.5 . . ?
N18 C84 H84 119.4 . . ?
N18 C84 C85 121.3(18) . . ?
C85 C84 H84 119.4 . . ?
C86 C85 C84 124.7(18) . . ?
C86 C85 H85 117.7 . . ?
C84 C85 H85 117.7 . . ?
C141 C142 H142 120.0 . . ?
C141 C142 C143 120.0 . . ?
C143 C142 H142 120.0 . . ?
C142 C141 H141 120.0 . . ?
C142 C141 C140 120.0 . . ?
C140 C141 H141 120.0 . . ?
C141 C140 C139 123.8(12) . . ?
C145 C140 C139 115.9(12) . . ?
C145 C140 C141 120.0 . . ?
C140 C145 H145 120.0 . . ?
C140 C145 C144 120.0 . . ?
C144 C145 H145 120.0 . . ?
C145 C144 H144 120.0 . . ?
C145 C144 C143 120.0 . . ?
C143 C144 H144 120.0 . . ?
C142 C143 H143 120.0 . . ?
C144 C143 C142 120.0 . . ?
C144 C143 H143 120.0 . . ?
C34 C27 C28 119.7(15) . . ?
C26 C27 C34 115.0(17) . . ?
C26 C27 C28 124.4(16) . . ?
C173 C172 H172 116.2 . . ?
C171 C172 C173 128(3) . . ?
C171 C172 H172 116.2 . . ?
C194 C195 H195 118.1 . . ?
C196 C195 C194 123.8(19) . . ?
C196 C195 H195 118.1 . . ?
C103 C104 H104 119.6 . . ?
C103 C104 C105 121(2) . . ?
C105 C104 H104 119.6 . . ?
C90 C89 H89 120.0 . . ?
C90 C89 C88 120.0 . . ?
C88 C89 H89 120.0 . . ?
C89 C90 H90 120.0 . . ?
C89 C90 C91 120.0 . . ?
C91 C90 H90 120.0 . . ?
C90 C91 H91 120.0 . . ?
C92 C91 C90 120.0 . . ?
C92 C91 H91 120.0 . . ?
C91 C92 H92 120.0 . . ?
C87 C92 C91 120.0 . . ?
C87 C92 H92 120.0 . . ?
C92 C87 C86 118.9(11) . . ?
C92 C87 C88 120.0 . . ?
C88 C87 C86 120.2(11) . . ?
C89 C88 H88 120.0 . . ?
C87 C88 C89 120.0 . . ?
C87 C88 H88 120.0 . . ?
C32 C33 H33 120.0 . . ?
C32 C33 C28 120.0 . . ?
C28 C33 H33 120.0 . . ?
C33 C32 H32 120.0 . . ?
C31 C32 C33 120.0 . . ?
C31 C32 H32 120.0 . . ?
C32 C31 H31 120.0 . . ?
C32 C31 C30 120.0 . . ?
C30 C31 H31 120.0 . . ?
C31 C30 H30 120.0 . . ?
C29 C30 C31 120.0 . . ?
C29 C30 H30 120.0 . . ?
C30 C29 H29 120.0 . . ?
C30 C29 C28 120.0 . . ?
C28 C29 H29 120.0 . . ?
C33 C28 C27 118.3(13) . . ?
C29 C28 C27 121.7(13) . . ?
C29 C28 C33 120.0 . . ?
C108 C109 H109 118.0 . . ?
C108 C109 C110 124(2) . . ?
C110 C109 H109 118.0 . . ?
C179 C180 H180 120.0 . . ?
C179 C180 C181 120.0 . . ?
C181 C180 H180 120.0 . . ?
C180 C179 C178 118.3(16) . . ?
C184 C179 C178 121.7(16) . . ?
C184 C179 C180 120.0 . . ?
C179 C184 H184 120.0 . . ?
C179 C184 C183 120.0 . . ?
C183 C184 H184 120.0 . . ?
C184 C183 H183 120.0 . . ?
C182 C183 C184 120.0 . . ?
C182 C183 H183 120.0 . . ?
C183 C182 H182 120.0 . . ?
C183 C182 C181 120.0 . . ?
C181 C182 H182 120.0 . . ?
C180 C181 H181 120.0 . . ?
C182 C181 C180 120.0 . . ?
C182 C181 H181 120.0 . . ?
C202 C204 H20A 109.5 . . ?
C202 C204 H20B 109.5 . . ?
C202 C204 H20C 109.5 . . ?
H20A C204 H20B 109.5 . . ?
H20A C204 H20C 109.5 . . ?
H20B C204 H20C 109.5 . . ?
C200 C201 H20D 109.5 . . ?
C200 C201 H20E 109.5 . . ?
C200 C201 H20F 109.5 . . ?
H20D C201 H20E 109.5 . . ?
H20D C201 H20F 109.5 . . ?
H20E C201 H20F 109.5 . . ?
C47 C46 C45 128(2) . . ?
C47 C46 H46 116.0 . . ?
C45 C46 H46 116.0 . . ?
C169 C164 C163 120.9(7) . . ?
C169 C164 C165 120.0 . . ?
C165 C164 C163 118.6(8) . . ?
C164 C169 H169 120.0 . . ?
C168 C169 C164 120.0 . . ?
C168 C169 H169 120.0 . . ?
C169 C168 H168 120.0 . . ?
C169 C168 C167 120.0 . . ?
C167 C168 H168 120.0 . . ?
C168 C167 H167 120.0 . . ?
C168 C167 C166 120.0 . . ?
C166 C167 H167 120.0 . . ?
C167 C166 H166 120.0 . . ?
C165 C166 C167 120.0 . . ?
C165 C166 H166 120.0 . . ?
C164 C165 H165 120.0 . . ?
C166 C165 C164 120.0 . . ?
C166 C165 H165 120.0 . . ?
C106 C105 C104 117(2) . . ?
C106 C105 C110 116(2) . . ?
C110 C105 C104 127(2) . . ?
C109 C110 C105 117.4(19) . . ?
C109 C110 C111 121(2) . . ?
C105 C110 C111 121(2) . . ?
N12 C137 H137 116.0 . . ?
N12 C137 C138 128(2) . . ?
C138 C137 H137 116.0 . . ?
C63 C64 H64A 109.5 . . ?
C63 C64 H64B 109.5 . . ?
C63 C64 H64C 109.5 . . ?
H64A C64 H64B 109.5 . . ?
H64A C64 H64C 109.5 . . ?
H64B C64 H64C 109.5 . . ?
C139 C138 C137 115.0(19) . . ?
C139 C138 H138 122.5 . . ?
C137 C138 H138 122.5 . . ?
C116 C111 C110 120.1(8) . . ?
C116 C111 C112 120.0 . . ?
C112 C111 C110 119.8(8) . . ?
C111 C116 H116 120.0 . . ?
C111 C116 C115 120.0 . . ?
C115 C116 H116 120.0 . . ?
C116 C115 H115 120.0 . . ?
C116 C115 C114 120.0 . . ?
C114 C115 H115 120.0 . . ?
C115 C114 H114 120.0 . . ?
C113 C114 C115 120.0 . . ?
C113 C114 H114 120.0 . . ?
C114 C113 H113 120.0 . . ?
C112 C113 C114 120.0 . . ?
C112 C113 H113 120.0 . . ?
C111 C112 H112 120.0 . . ?
C113 C112 C111 120.0 . . ?
C113 C112 H112 120.0 . . ?
C170 C171 H171 126.4 . . ?
C172 C171 C170 107(3) . . ?
C172 C171 H171 126.4 . . ?
O1_1 Re1_1 O2_1 108.4(8) . . ?
O3_1 Re1_1 O2_1 108.0(8) . . ?
O3_1 Re1_1 O1_1 109.2(8) . . ?
O4_1 Re1_1 O2_1 109.6(8) . . ?
O4_1 Re1_1 O1_1 110.2(8) . . ?
O4_1 Re1_1 O3_1 111.3(8) . . ?
O2_2 Re1_2 O3_2 109.3(9) . . ?
O2_2 Re1_2 O1_2 108.7(9) . . ?
O4_2 Re1_2 O2_2 110.8(9) . . ?
O4_2 Re1_2 O3_2 110.7(9) . . ?
O4_2 Re1_2 O1_2 108.6(9) . . ?
O3_2 Re1_2 O1_2 108.8(9) . . ?
O3_3 Re1_3 O4_3 108.1(7) . . ?
O2_3 Re1_3 O3_3 111.5(7) . . ?
O2_3 Re1_3 O4_3 108.9(7) . . ?
O2_3 Re1_3 O1_3 110.1(7) . . ?
O1_3 Re1_3 O3_3 109.6(7) . . ?
O1_3 Re1_3 O4_3 108.5(7) . . ?
O3_6 Re1_6 O4_6 109.8(7) . . ?
O2_6 Re1_6 O3_6 109.5(7) . . ?
O2_6 Re1_6 O4_6 109.5(7) . . ?
O1_6 Re1_6 O3_6 109.4(7) . . ?
O1_6 Re1_6 O2_6 109.1(7) . . ?
O1_6 Re1_6 O4_6 109.5(8) . . ?
O2_7 Re1_7 O3_7 109.1(7) . . ?
O2_7 Re1_7 O4_7 111.2(7) . . ?
O2_7 Re1_7 O1_7 110.6(7) . . ?
O4_7 Re1_7 O3_7 107.3(6) . . ?
O1_7 Re1_7 O3_7 108.9(7) . . ?
O1_7 Re1_7 O4_7 109.6(7) . . ?
O4_8 Re1_8 O2_8 108.3(8) . . ?
O4_8 Re1_8 O3_8 109.8(8) . . ?
O3_8 Re1_8 O2_8 107.9(8) . . ?
O1_8 Re1_8 O2_8 109.1(8) . . ?
O1_8 Re1_8 O4_8 111.8(9) . . ?
O1_8 Re1_8 O3_8 109.9(9) . . ?
O3_9 Re1_9 O2_9 109.8(8) . . ?
O3_9 Re1_9 O4_9 108.2(8) . . ?
O2_9 Re1_9 O4_9 108.4(8) . . ?
O1_9 Re1_9 O3_9 110.1(8) . . ?
O1_9 Re1_9 O2_9 109.7(8) . . ?
O1_9 Re1_9 O4_9 110.6(8) . . ?
O1_10 Re1_10 O4_10 109.9(9) . . ?
O1_10 Re1_10 O3_10 108.7(8) . . ?
O4_10 Re1_10 O3_10 108.1(8) . . ?
O2_10 Re1_10 O1_10 110.8(9) . . ?
O2_10 Re1_10 O4_10 110.2(8) . . ?
O2_10 Re1_10 O3_10 109.0(9) . . ?
O1_11 Re1_11 O3_11 108.1(9) . . ?
O4_11 Re1_11 O1_11 109.7(9) . . ?
O4_11 Re1_11 O2_11 110.6(9) . . ?
O4_11 Re1_11 O3_11 109.6(9) . . ?
O2_11 Re1_11 O1_11 109.7(9) . . ?
O2_11 Re1_11 O3_11 109.2(9) . . ?
O3_12 Re1_12 O2_12 109.1(8) . . ?
O1_12 Re1_12 O3_12 109.2(8) . . ?
O1_12 Re1_12 O2_12 108.6(8) . . ?
O4_12 Re1_12 O3_12 110.3(8) . . ?
O4_12 Re1_12 O1_12 110.2(8) . . ?
O4_12 Re1_12 O2_12 109.4(8) . . ?
O4_13 Re1_13 O3_13 109.3(9) . . ?
O4_13 Re1_13 O2_13 109.5(9) . . ?
O1_13 Re1_13 O4_13 110.1(9) . . ?
O1_13 Re1_13 O3_13 108.4(8) . . ?
O1_13 Re1_13 O2_13 110.2(9) . . ?
O2_13 Re1_13 O3_13 109.4(9) . . ?

loop_
_geom_bond_atom_site_label_1
_geom_bond_atom_site_label_2
_geom_bond_distance
_geom_bond_site_symmetry_2
_geom_bond_publ_flag
Ru2 N6 2.107(14) . ?
Ru2 N1 2.099(6) . ?
Ru2 N4 2.069(12) . ?
Ru2 N3 2.047(15) . ?
Ru2 N2 2.074(12) . ?
Ru2 N5 2.076(13) . ?
Ru1 N21 2.073(12) . ?
Ru1 N22 2.061(14) . ?
Ru1 N20 2.088(14) . ?
Ru1 N17 2.072(14) . ?
Ru1 N18 2.040(14) . ?
Ru1 N19 2.034(16) . ?
Ru3 N10 2.112(14) . ?
Ru3 N11 2.043(13) . ?
Ru3 N12 2.070(16) . ?
Ru3 N9 2.096(17) . ?
Ru3 N13 2.173(12) . ?
Ru3 N14 2.048(11) . ?
N24 C122 1.321(19) . ?
N24 C130 1.369(19) . ?
N21 C125 1.370(19) . ?
N21 C117 1.371(19) . ?
N6 C57 1.319(19) . ?
N6 C49 1.33(2) . ?
N1 C15 1.3900 . ?
N1 C1 1.3900 . ?
C15 C10 1.3900 . ?
C15 C14 1.387(15) . ?
C10 C3 1.3900 . ?
C10 C11 1.452(16) . ?
C3 C2 1.3900 . ?
C3 C4 1.535(7) . ?
C2 H2 0.9500 . ?
C2 C1 1.3900 . ?
C1 H1 0.9500 . ?
C37 C38 1.36(2) . ?
C37 C42 1.45(2) . ?
C37 C36 1.46(2) . ?
N15 C198 1.33(2) . ?
N15 C189 1.34(2) . ?
N4 C38 1.396(19) . ?
N4 C40 1.337(19) . ?
N3 C39 1.40(2) . ?
N3 C25 1.39(2) . ?
C120 C125 1.38(2) . ?
C120 C121 1.45(2) . ?
C120 C119 1.45(2) . ?
C57 C56 1.49(2) . ?
C57 C52 1.42(2) . ?
N7 C53 1.28(2) . ?
N7 C61 1.35(2) . ?
N22 C124 1.382(19) . ?
N22 C128 1.37(2) . ?
N10 C193 1.38(2) . ?
N10 C185 1.29(2) . ?
N2 C14 1.403(19) . ?
N2 C16 1.33(2) . ?
N11 C152 1.366(19) . ?
N11 C150 1.35(2) . ?
N20 C93 1.33(2) . ?
N20 C107 1.40(2) . ?
N5 C56 1.378(19) . ?
N5 C60 1.32(2) . ?
N8 C54 1.35(2) . ?
N8 C65 1.36(2) . ?
N16 C190 1.33(2) . ?
N16 C197 1.34(2) . ?
N17 C83 1.35(2) . ?
N17 C69 1.29(2) . ?
C38 C39 1.45(2) . ?
C124 C125 1.44(2) . ?
C124 C123 1.42(2) . ?
N23 C121 1.366(19) . ?
N23 C129 1.35(2) . ?
C118 H118 0.9500 . ?
C118 C119 1.36(2) . ?
C118 C117 1.43(2) . ?
C53 C54 1.46(2) . ?
C53 C52 1.47(2) . ?
N18 C82 1.40(2) . ?
N18 C84 1.38(2) . ?
C146 C151 1.41(2) . ?
C146 C147 1.46(2) . ?
C146 C139 1.37(2) . ?
C148 H148 0.9500 . ?
C148 C147 1.34(2) . ?
C148 C149 1.48(2) . ?
C155 C160 1.3900 . ?
C155 C156 1.3900 . ?
C155 C154 1.485(19) . ?
C160 H160 0.9500 . ?
C160 C159 1.3900 . ?
C159 H159 0.9500 . ?
C159 C158 1.3900 . ?
C158 H158 0.9500 . ?
C158 C157 1.3900 . ?
C157 H157 0.9500 . ?
C157 C156 1.3900 . ?
C156 H156 0.9500 . ?
C151 N12 1.39(2) . ?
C151 C150 1.44(2) . ?
C54 C55 1.46(2) . ?
C193 C192 1.44(2) . ?
C193 C188 1.47(2) . ?
C121 C122 1.42(2) . ?
C56 C55 1.37(2) . ?
C55 C58 1.44(2) . ?
C40 H40 0.9500 . ?
C40 C41 1.37(2) . ?
C129 C134 1.40(2) . ?
C129 C130 1.44(2) . ?
C34 C35 1.48(2) . ?
C34 C39 1.40(2) . ?
C34 C27 1.42(2) . ?
C134 H134 0.9500 . ?
C134 C133 1.36(2) . ?
C154 C153 1.39(2) . ?
C154 C149 1.42(2) . ?
C35 H35 0.9500 . ?
C35 C36 1.35(2) . ?
C14 C13 1.41(2) . ?
C11 H11 0.9500 . ?
C11 C12 1.36(2) . ?
C61 C65 1.48(2) . ?
C61 C62 1.44(3) . ?
C86 C81 1.48(2) . ?
C86 C85 1.35(3) . ?
C86 C87 1.514(19) . ?
C122 C123 1.48(2) . ?
C43 C42 1.51(2) . ?
C43 C48 1.36(2) . ?
C43 C44 1.46(2) . ?
C133 C135 1.56(2) . ?
C133 C132 1.43(2) . ?
C126 H126 0.9500 . ?
C126 C123 1.38(2) . ?
C126 C127 1.40(2) . ?
C153 H153 0.9500 . ?
C153 C152 1.38(2) . ?
C191 C190 1.56(2) . ?
C191 C192 1.32(2) . ?
C191 C194 1.47(2) . ?
C59 H59 0.9500 . ?
C59 C58 1.37(2) . ?
C59 C60 1.38(2) . ?
C190 C189 1.40(2) . ?
C130 C131 1.42(2) . ?
C119 H119 0.9500 . ?
C41 H41 0.9500 . ?
C41 C42 1.39(2) . ?
C198 C197 1.46(2) . ?
C198 C199 1.41(3) . ?
C5 H5 0.9500 . ?
C5 C6 1.3900 . ?
C5 C4 1.3900 . ?
C6 H6 0.9500 . ?
C6 C7 1.3900 . ?
C7 H7 0.9500 . ?
C7 C8 1.3900 . ?
C8 H8 0.9500 . ?
C8 C9 1.3900 . ?
C9 H9 0.9500 . ?
C9 C4 1.3900 . ?
N12 C137 1.24(2) . ?
C93 H93 0.9500 . ?
C93 C94 1.36(2) . ?
N19 C108 1.38(2) . ?
N19 C106 1.39(3) . ?
C192 N9 1.39(2) . ?
C152 H152 0.9500 . ?
C147 H147 0.9500 . ?
C13 C18 1.39(2) . ?
C13 C12 1.45(2) . ?
C81 C82 1.44(2) . ?
C81 C80 1.42(3) . ?
C189 C188 1.47(2) . ?
C52 C51 1.43(2) . ?
C79 H79 0.9500 . ?
C79 C78 1.45(2) . ?
C79 C80 1.36(2) . ?
C107 C102 1.40(3) . ?
C107 C106 1.43(3) . ?
C188 C187 1.35(2) . ?
C83 C82 1.44(2) . ?
C83 C78 1.40(2) . ?
C202 C203 1.33(3) . ?
C202 C200 1.47(3) . ?
C202 C204 1.52(3) . ?
C65 C66 1.40(2) . ?
N9 C196 1.36(2) . ?
C18 C19 1.527(18) . ?
C18 C17 1.38(2) . ?
C94 H94 0.9500 . ?
C94 C95 1.43(2) . ?
C25 H25 0.9500 . ?
C25 C26 1.39(3) . ?
C95 C102 1.48(3) . ?
C95 C96 1.50(2) . ?
C150 C149 1.45(2) . ?
C51 H51 0.9500 . ?
C51 C50 1.38(2) . ?
N13 C161 1.3900 . ?
N13 C175 1.3900 . ?
C161 H161 0.9500 . ?
C161 C162 1.3900 . ?
C162 H162 0.9500 . ?
C162 C163 1.3900 . ?
C163 C170 1.3900 . ?
C163 C164 1.516(9) . ?
C170 C175 1.3900 . ?
C170 C171 1.48(3) . ?
C175 C174 1.33(2) . ?
C72 C73 1.3900 . ?
C72 C77 1.3900 . ?
C72 C71 1.47(2) . ?
C73 H73 0.9500 . ?
C73 C74 1.3900 . ?
C74 H74 0.9500 . ?
C74 C75 1.3900 . ?
C75 H75 0.9500 . ?
C75 C76 1.3900 . ?
C76 H76 0.9500 . ?
C76 C77 1.3900 . ?
C77 H77 0.9500 . ?
C48 H48 0.9500 . ?
C48 C47 1.40(2) . ?
C185 H185 0.9500 . ?
C185 C186 1.41(2) . ?
C36 H36 0.9500 . ?
C136 H13A 0.9800 . ?
C136 H13B 0.9800 . ?
C136 H13C 0.9800 . ?
C136 C132 1.51(2) . ?
C44 H44 0.9500 . ?
C44 C45 1.43(3) . ?
C62 H62 0.9500 . ?
C62 C63 1.43(3) . ?
C135 H13D 0.9802 . ?
C135 H13E 0.9800 . ?
C135 H13F 0.9799 . ?
C12 H12 0.9500 . ?
C19 C24 1.3900 . ?
C19 C20 1.3900 . ?
C24 H24 0.9500 . ?
C24 C23 1.3900 . ?
C23 H23 0.9500 . ?
C23 C22 1.3900 . ?
C22 H22 0.9500 . ?
C22 C21 1.3900 . ?
C21 H21 0.9500 . ?
C21 C20 1.3900 . ?
C20 H20 0.9500 . ?
C58 H58 0.9500 . ?
C49 H49 0.9500 . ?
C49 C50 1.44(2) . ?
C102 C103 1.42(3) . ?
C131 H131 0.9500 . ?
C131 C132 1.42(2) . ?
C60 H60 0.9500 . ?
C127 H127 0.9500 . ?
C127 C128 1.43(2) . ?
C187 H187 0.9500 . ?
C187 C186 1.38(2) . ?
C78 C71 1.51(2) . ?
C66 H66 0.9500 . ?
C66 C67 1.41(3) . ?
C70 H70 0.9500 . ?
C70 C71 1.40(2) . ?
C70 C69 1.41(3) . ?
C197 C203 1.43(2) . ?
C186 H186 0.9500 . ?
C16 H16 0.9500 . ?
C16 C17 1.38(2) . ?
C203 H203 0.9500 . ?
C199 H199 0.9500 . ?
C199 C200 1.41(2) . ?
C103 H103 0.9500 . ?
C103 C104 1.32(3) . ?
C47 H47 0.9500 . ?
C47 C46 1.22(3) . ?
C26 H26 0.9500 . ?
C26 C27 1.37(2) . ?
C128 H128 0.9500 . ?
C17 H17 0.9500 . ?
C67 C63 1.48(3) . ?
C67 C68 1.55(3) . ?
C50 H50 0.9500 . ?
C200 C201 1.55(3) . ?
C108 H108 0.9500 . ?
C108 C109 1.34(3) . ?
C69 H69 0.9500 . ?
C106 C105 1.43(3) . ?
C139 C140 1.51(2) . ?
C139 C138 1.43(3) . ?
C80 H80 0.9500 . ?
C194 H194 0.9500 . ?
C194 C195 1.35(3) . ?
C63 C64 1.45(3) . ?
C117 H117 0.9500 . ?
N14 C174 1.3900 . ?
N14 C176 1.3900 . ?
C174 C173 1.3900 . ?
C173 C178 1.3900 . ?
C173 C172 1.50(4) . ?
C178 C177 1.3900 . ?
C178 C179 1.514(9) . ?
C177 H177 0.9500 . ?
C177 C176 1.3900 . ?
C176 H176 0.9500 . ?
C96 C101 1.3900 . ?
C96 C97 1.3900 . ?
C101 H101 0.9500 . ?
C101 C100 1.3900 . ?
C100 H100 0.9500 . ?
C100 C99 1.3900 . ?
C99 H99 0.9500 . ?
C99 C98 1.3900 . ?
C98 H98 0.9500 . ?
C98 C97 1.3900 . ?
C97 H97 0.9500 . ?
C196 H196 0.9500 . ?
C196 C195 1.34(3) . ?
C45 H45 0.9500 . ?
C45 C46 1.43(3) . ?
C68 H68A 0.9800 . ?
C68 H68B 0.9800 . ?
C68 H68C 0.9800 . ?
C84 H84 0.9500 . ?
C84 C85 1.39(3) . ?
C85 H85 0.9500 . ?
C142 H142 0.9500 . ?
C142 C141 1.3900 . ?
C142 C143 1.3900 . ?
C141 H141 0.9500 . ?
C141 C140 1.3900 . ?
C140 C145 1.3900 . ?
C145 H145 0.9500 . ?
C145 C144 1.3900 . ?
C144 H144 0.9500 . ?
C144 C143 1.3900 . ?
C143 H143 0.9500 . ?
C27 C28 1.50(2) . ?
C172 H172 0.9500 . ?
C172 C171 1.47(5) . ?
C195 H195 0.9500 . ?
C104 H104 0.9500 . ?
C104 C105 1.47(3) . ?
C89 H89 0.9500 . ?
C89 C90 1.3900 . ?
C89 C88 1.3900 . ?
C90 H90 0.9500 . ?
C90 C91 1.3900 . ?
C91 H91 0.9500 . ?
C91 C92 1.3900 . ?
C92 H92 0.9500 . ?
C92 C87 1.3900 . ?
C87 C88 1.3900 . ?
C88 H88 0.9500 . ?
C33 H33 0.9500 . ?
C33 C32 1.3900 . ?
C33 C28 1.3900 . ?
C32 H32 0.9500 . ?
C32 C31 1.3900 . ?
C31 H31 0.9500 . ?
C31 C30 1.3900 . ?
C30 H30 0.9500 . ?
C30 C29 1.3900 . ?
C29 H29 0.9500 . ?
C29 C28 1.3900 . ?
C109 H109 0.9500 . ?
C109 C110 1.38(3) . ?
C180 H180 0.9500 . ?
C180 C179 1.3900 . ?
C180 C181 1.3900 . ?
C179 C184 1.3900 . ?
C184 H184 0.9500 . ?
C184 C183 1.3900 . ?
C183 H183 0.9500 . ?
C183 C182 1.3900 . ?
C182 H182 0.9500 . ?
C182 C181 1.3900 . ?
C181 H181 0.9500 . ?
C204 H20A 0.9800 . ?
C204 H20B 0.9800 . ?
C204 H20C 0.9800 . ?
C201 H20D 0.9800 . ?
C201 H20E 0.9800 . ?
C201 H20F 0.9800 . ?
C46 H46 0.9500 . ?
C164 C169 1.3900 . ?
C164 C165 1.3900 . ?
C169 H169 0.9500 . ?
C169 C168 1.3900 . ?
C168 H168 0.9500 . ?
C168 C167 1.3900 . ?
C167 H167 0.9500 . ?
C167 C166 1.3900 . ?
C166 H166 0.9500 . ?
C166 C165 1.3900 . ?
C165 H165 0.9500 . ?
C105 C110 1.44(3) . ?
C110 C111 1.503(10) . ?
C137 H137 0.9500 . ?
C137 C138 1.46(3) . ?
C64 H64A 0.9800 . ?
C64 H64B 0.9800 . ?
C64 H64C 0.9800 . ?
C138 H138 0.9500 . ?
C111 C116 1.3900 . ?
C111 C112 1.3900 . ?
C116 H116 0.9500 . ?
C116 C115 1.3900 . ?
C115 H115 0.9500 . ?
C115 C114 1.3900 . ?
C114 H114 0.9500 . ?
C114 C113 1.3900 . ?
C113 H113 0.9500 . ?
C113 C112 1.3900 . ?
C112 H112 0.9500 . ?
C171 H171 0.9500 . ?
Re1_1 O2_1 1.712(9) . ?
Re1_1 O1_1 1.705(9) . ?
Re1_1 O3_1 1.695(9) . ?
Re1_1 O4_1 1.689(9) . ?
O2_2 Re1_2 1.698(9) . ?
Re1_2 O4_2 1.689(9) . ?
Re1_2 O3_2 1.700(9) . ?
Re1_2 O1_2 1.710(9) . ?
Re1_3 O3_3 1.698(8) . ?
Re1_3 O2_3 1.688(8) . ?
Re1_3 O4_3 1.718(8) . ?
Re1_3 O1_3 1.694(8) . ?
Re1_6 O3_6 1.700(8) . ?
Re1_6 O2_6 1.699(8) . ?
Re1_6 O1_6 1.698(9) . ?
Re1_6 O4_6 1.701(8) . ?
Re1_7 O3_7 1.726(8) . ?
Re1_7 O2_7 1.682(8) . ?
Re1_7 O4_7 1.696(8) . ?
Re1_7 O1_7 1.691(8) . ?
Re1_8 O2_8 1.714(9) . ?
Re1_8 O4_8 1.698(9) . ?
Re1_8 O3_8 1.702(9) . ?
Re1_8 O1_8 1.689(9) . ?
Re1_9 O3_9 1.700(9) . ?
Re1_9 O2_9 1.704(9) . ?
Re1_9 O4_9 1.706(9) . ?
Re1_9 O1_9 1.692(9) . ?
O1_10 Re1_10 1.695(9) . ?
Re1_10 O4_10 1.700(9) . ?
Re1_10 O2_10 1.693(9) . ?
Re1_10 O3_10 1.711(9) . ?
Re1_11 O1_11 1.704(9) . ?
Re1_11 O4_11 1.691(9) . ?
Re1_11 O2_11 1.692(9) . ?
Re1_11 O3_11 1.709(9) . ?
Re1_12 O3_12 1.701(9) . ?
Re1_12 O1_12 1.700(9) . ?
Re1_12 O4_12 1.697(9) . ?
Re1_12 O2_12 1.702(9) . ?
Re1_13 O4_13 1.697(9) . ?
Re1_13 O1_13 1.695(9) . ?
Re1_13 O3_13 1.706(9) . ?
Re1_13 O2_13 1.699(9) . ?

loop_
_geom_torsion_atom_site_label_1
_geom_torsion_atom_site_label_2
_geom_torsion_atom_site_label_3
_geom_torsion_atom_site_label_4
_geom_torsion
_geom_torsion_site_symmetry_1
_geom_torsion_site_symmetry_2
_geom_torsion_site_symmetry_3
_geom_torsion_site_symmetry_4
_geom_torsion_publ_flag
Ru2 N6 C57 C56 -2.7(17) . . . . ?
Ru2 N6 C57 C52 178.4(12) . . . . ?
Ru2 N6 C49 C50 -177.0(11) . . . . ?
Ru2 N1 C15 C10 -174.0(7) . . . . ?
Ru2 N1 C15 C14 8.5(11) . . . . ?
Ru2 N1 C1 C2 173.2(8) . . . . ?
Ru2 N4 C38 C37 -179.3(12) . . . . ?
Ru2 N4 C38 C39 5.6(16) . . . . ?
Ru2 N4 C40 C41 -178.1(10) . . . . ?
Ru2 N3 C39 C38 0.1(17) . . . . ?
Ru2 N3 C39 C34 177.1(13) . . . . ?
Ru2 N3 C25 C26 -178.5(13) . . . . ?
Ru2 N2 C14 C15 -2.2(18) . . . . ?
Ru2 N2 C14 C13 175.0(13) . . . . ?
Ru2 N2 C16 C17 -179.1(14) . . . . ?
Ru2 N5 C56 C57 -3.5(16) . . . . ?
Ru2 N5 C56 C55 177.7(12) . . . . ?
Ru2 N5 C60 C59 -176.6(13) . . . . ?
Ru1 N21 C125 C120 -179.2(11) . . . . ?
Ru1 N21 C125 C124 2.2(16) . . . . ?
Ru1 N21 C117 C118 178.9(11) . . . . ?
Ru1 N22 C124 C125 -4.8(17) . . . . ?
Ru1 N22 C124 C123 177.6(11) . . . . ?
Ru1 N22 C128 C127 -176.9(12) . . . . ?
Ru1 N20 C93 C94 171.9(14) . . . . ?
Ru1 N20 C107 C102 -174.2(16) . . . . ?
Ru1 N20 C107 C106 8(2) . . . . ?
Ru1 N17 C83 C82 -4(2) . . . . ?
Ru1 N17 C83 C78 177.6(15) . . . . ?
Ru1 N17 C69 C70 -174.1(14) . . . . ?
Ru1 N18 C82 C81 -179.4(14) . . . . ?
Ru1 N18 C82 C83 4.2(19) . . . . ?
Ru1 N18 C84 C85 174.2(14) . . . . ?
Ru1 N19 C108 C109 -176.4(18) . . . . ?
Ru1 N19 C106 C107 -6(2) . . . . ?
Ru1 N19 C106 C105 173.8(17) . . . . ?
Ru3 N10 C193 C192 -0.2(18) . . . . ?
Ru3 N10 C193 C188 174.1(11) . . . . ?
Ru3 N10 C185 C186 -174.3(13) . . . . ?
Ru3 N11 C152 C153 -178.0(12) . . . . ?
Ru3 N11 C150 C151 4.3(19) . . . . ?
Ru3 N11 C150 C149 179.1(12) . . . . ?
Ru3 N12 C137 C138 179.3(19) . . . . ?
Ru3 N9 C196 C195 -177.7(15) . . . . ?
Ru3 N13 C161 C162 -177.5(10) . . . . ?
Ru3 N13 C175 C170 177.6(10) . . . . ?
Ru3 N13 C175 C174 2.9(14) . . . . ?
Ru3 N14 C174 C175 -3.5(18) . . . . ?
Ru3 N14 C174 C173 175.2(10) . . . . ?
Ru3 N14 C176 C177 -174.5(12) . . . . ?
N24 C122 C123 C124 179.6(14) . . . . ?
N24 C122 C123 C126 -4(2) . . . . ?
N24 C130 C131 C132 -178.5(15) . . . . ?
N6 C57 C56 N5 4(2) . . . . ?
N6 C57 C56 C55 -177.0(14) . . . . ?
N6 C57 C52 C53 177.5(14) . . . . ?
N6 C57 C52 C51 -3(2) . . . . ?
N6 C49 C50 C51 1(2) . . . . ?
N1 C15 C10 C3 0.0 . . . . ?
N1 C15 C10 C11 -175.8(12) . . . . ?
N1 C15 C14 N2 -4.3(17) . . . . ?
N1 C15 C14 C13 178.5(13) . . . . ?
C15 N1 C1 C2 0.0 . . . . ?
C15 C10 C3 C2 0.0 . . . . ?
C15 C10 C3 C4 173.4(11) . . . . ?
C15 C10 C11 C12 -1(2) . . . . ?
C15 C14 C13 C18 -177.1(16) . . . . ?
C15 C14 C13 C12 -4(2) . . . . ?
C10 C15 C14 N2 178.4(10) . . . . ?
C10 C15 C14 C13 1(2) . . . . ?
C10 C3 C2 C1 0.0 . . . . ?
C10 C3 C4 C5 130.4(8) . . . . ?
C10 C3 C4 C9 -51.5(13) . . . . ?
C10 C11 C12 C13 -2(3) . . . . ?
C3 C10 C11 C12 -176.4(13) . . . . ?
C3 C2 C1 N1 0.0 . . . . ?
C2 C3 C4 C5 -56.0(10) . . . . ?
C2 C3 C4 C9 122.1(8) . . . . ?
C1 N1 C15 C10 0.0 . . . . ?
C1 N1 C15 C14 -177.5(12) . . . . ?
C37 C38 C39 N3 -179.0(14) . . . . ?
C37 C38 C39 C34 4(2) . . . . ?
N15 C198 C197 N16 3(2) . . . . ?
N15 C198 C197 C203 -174.3(15) . . . . ?
N15 C198 C199 C200 178.2(15) . . . . ?
N15 C189 C188 C193 179.1(14) . . . . ?
N15 C189 C188 C187 -5(2) . . . . ?
N4 C38 C39 N3 -3.7(19) . . . . ?
N4 C38 C39 C34 179.2(14) . . . . ?
N4 C40 C41 C42 -4(2) . . . . ?
N3 C25 C26 C27 3(3) . . . . ?
C120 C121 C122 N24 179.1(13) . . . . ?
C120 C121 C122 C123 -4(2) . . . . ?
C57 N6 C49 C50 -1(2) . . . . ?
C57 C56 C55 C54 0(2) . . . . ?
C57 C56 C55 C58 174.4(14) . . . . ?
C57 C52 C51 C50 3(2) . . . . ?
N7 C53 C54 N8 3(2) . . . . ?
N7 C53 C54 C55 -178.1(15) . . . . ?
N7 C53 C52 C57 179.6(14) . . . . ?
N7 C53 C52 C51 0(2) . . . . ?
N7 C61 C65 N8 -4(2) . . . . ?
N7 C61 C65 C66 -178.4(16) . . . . ?
N7 C61 C62 C63 -174.7(17) . . . . ?
N22 C124 C125 N21 1.7(19) . . . . ?
N22 C124 C125 C120 -177.0(13) . . . . ?
N22 C124 C123 C122 176.9(13) . . . . ?
N22 C124 C123 C126 0(2) . . . . ?
N10 C193 C192 C191 -174.4(16) . . . . ?
N10 C193 C192 N9 -3(2) . . . . ?
N10 C193 C188 C189 -179.9(14) . . . . ?
N10 C193 C188 C187 4(2) . . . . ?
N10 C185 C186 C187 -3(3) . . . . ?
N2 C14 C13 C18 6(3) . . . . ?
N2 C14 C13 C12 178.8(15) . . . . ?
N2 C16 C17 C18 2(3) . . . . ?
N11 C150 C149 C148 -176.7(14) . . . . ?
N11 C150 C149 C154 0(2) . . . . ?
N20 C93 C94 C95 -1(3) . . . . ?
N20 C107 C102 C95 3(3) . . . . ?
N20 C107 C102 C103 174.2(19) . . . . ?
N20 C107 C106 N19 -1(3) . . . . ?
N20 C107 C106 C105 178.5(19) . . . . ?
N5 C56 C55 C54 178.3(14) . . . . ?
N5 C56 C55 C58 -7(2) . . . . ?
N8 C54 C55 C56 177.3(14) . . . . ?
N8 C54 C55 C58 3(2) . . . . ?
N8 C65 C66 C67 -173.5(17) . . . . ?
N16 C190 C189 N15 7(3) . . . . ?
N16 C190 C189 C188 -174.6(15) . . . . ?
N16 C197 C203 C202 -179.4(17) . . . . ?
N17 C83 C82 N18 0(2) . . . . ?
N17 C83 C82 C81 -176.8(16) . . . . ?
N17 C83 C78 C79 178.8(17) . . . . ?
N17 C83 C78 C71 -7(3) . . . . ?
C38 C37 C42 C43 -179.0(15) . . . . ?
C38 C37 C42 C41 0(2) . . . . ?
C38 C37 C36 C35 -1(2) . . . . ?
C38 N4 C40 C41 2(2) . . . . ?
C124 N22 C128 C127 -1(2) . . . . ?
N23 C121 C122 N24 3(2) . . . . ?
N23 C121 C122 C123 -179.7(13) . . . . ?
N23 C129 C134 C133 -176.7(15) . . . . ?
N23 C129 C130 N24 -6(2) . . . . ?
N23 C129 C130 C131 177.4(15) . . . . ?
C53 N7 C61 C65 5(2) . . . . ?
C53 N7 C61 C62 -173.5(15) . . . . ?
C53 C54 C55 C56 -2(2) . . . . ?
C53 C54 C55 C58 -176.1(15) . . . . ?
C53 C52 C51 C50 -177.5(14) . . . . ?
N18 C84 C85 C86 5(3) . . . . ?
C146 C151 N12 Ru3 177.3(15) . . . . ?
C146 C151 N12 C137 -10(3) . . . . ?
C146 C151 C150 N11 179.0(16) . . . . ?
C146 C151 C150 C149 4(3) . . . . ?
C146 C139 C140 C141 -101(2) . . . . ?
C146 C139 C140 C145 74(2) . . . . ?
C146 C139 C138 C137 -14(3) . . . . ?
C125 N21 C117 C118 0(2) . . . . ?
C125 C120 C121 N23 179.9(13) . . . . ?
C125 C120 C121 C122 4(2) . . . . ?
C125 C120 C119 C118 -4(2) . . . . ?
C125 C124 C123 C122 -1(2) . . . . ?
C125 C124 C123 C126 -177.3(14) . . . . ?
C155 C160 C159 C158 0.0 . . . . ?
C155 C154 C153 C152 -175.7(14) . . . . ?
C155 C154 C149 C148 -7(2) . . . . ?
C155 C154 C149 C150 176.7(14) . . . . ?
C160 C155 C156 C157 0.0 . . . . ?
C160 C155 C154 C153 118.6(15) . . . . ?
C160 C155 C154 C149 -56.8(19) . . . . ?
C160 C159 C158 C157 0.0 . . . . ?
C159 C158 C157 C156 0.0 . . . . ?
C158 C157 C156 C155 0.0 . . . . ?
C156 C155 C160 C159 0.0 . . . . ?
C156 C155 C154 C153 -57.4(18) . . . . ?
C156 C155 C154 C149 127.2(14) . . . . ?
C151 C146 C147 C148 1(3) . . . . ?
C151 C146 C139 C140 174.4(17) . . . . ?
C151 C146 C139 C138 13(3) . . . . ?
C151 N12 C137 C138 9(4) . . . . ?
C151 C150 C149 C148 -2(2) . . . . ?
C151 C150 C149 C154 174.4(16) . . . . ?
C54 N8 C65 C61 2(2) . . . . ?
C54 N8 C65 C66 176.9(15) . . . . ?
C54 C53 C52 C57 -1(2) . . . . ?
C54 C53 C52 C51 179.9(14) . . . . ?
C54 C55 C58 C59 -177.0(15) . . . . ?
C193 N10 C185 C186 4(3) . . . . ?
C193 C192 N9 Ru3 4.5(19) . . . . ?
C193 C192 N9 C196 -176.8(16) . . . . ?
C193 C188 C187 C186 -4(2) . . . . ?
C121 C120 C125 N21 179.3(13) . . . . ?
C121 C120 C125 C124 -2(2) . . . . ?
C121 C120 C119 C118 178.9(14) . . . . ?
C121 N23 C129 C134 -178.4(14) . . . . ?
C121 N23 C129 C130 5(2) . . . . ?
C121 C122 C123 C124 2(2) . . . . ?
C121 C122 C123 C126 178.7(14) . . . . ?
C56 C57 C52 C53 -1(2) . . . . ?
C56 C57 C52 C51 178.2(13) . . . . ?
C56 N5 C60 C59 -5(2) . . . . ?
C56 C55 C58 C59 8(2) . . . . ?
C40 N4 C38 C37 1(2) . . . . ?
C40 N4 C38 C39 -174.2(13) . . . . ?
C40 C41 C42 C37 3(2) . . . . ?
C40 C41 C42 C43 -178.4(14) . . . . ?
C129 N23 C121 C120 -180.0(13) . . . . ?
C129 N23 C121 C122 -4(2) . . . . ?
C129 C134 C133 C135 179.1(16) . . . . ?
C129 C134 C133 C132 1(3) . . . . ?
C129 C130 C131 C132 -2(2) . . . . ?
C34 C35 C36 C37 1(3) . . . . ?
C34 C27 C28 C33 84.6(19) . . . . ?
C34 C27 C28 C29 -98.4(18) . . . . ?
C134 C129 C130 N24 177.4(15) . . . . ?
C134 C129 C130 C131 1(2) . . . . ?
C134 C133 C132 C136 -178.2(18) . . . . ?
C134 C133 C132 C131 -2(3) . . . . ?
C154 C155 C160 C159 -175.9(13) . . . . ?
C154 C155 C156 C157 176.0(13) . . . . ?
C154 C153 C152 N11 -2(3) . . . . ?
C35 C34 C39 N3 179.2(14) . . . . ?
C35 C34 C39 C38 -4(2) . . . . ?
C35 C34 C27 C26 -174.1(16) . . . . ?
C35 C34 C27 C28 -4(3) . . . . ?
C14 C15 C10 C3 177.3(13) . . . . ?
C14 C15 C10 C11 1.5(14) . . . . ?
C14 N2 C16 C17 1(3) . . . . ?
C14 C13 C18 C19 177.3(15) . . . . ?
C14 C13 C18 C17 -3(3) . . . . ?
C14 C13 C12 C11 5(2) . . . . ?
C11 C10 C3 C2 175.3(13) . . . . ?
C11 C10 C3 C4 -11.3(14) . . . . ?
C61 N7 C53 C54 -4(2) . . . . ?
C61 N7 C53 C52 175.6(14) . . . . ?
C61 C65 C66 C67 1(3) . . . . ?
C61 C62 C63 C67 -14(3) . . . . ?
C61 C62 C63 C64 -179.1(18) . . . . ?
C86 C81 C82 N18 4(3) . . . . ?
C86 C81 C82 C83 180.0(16) . . . . ?
C86 C81 C80 C79 177.8(19) . . . . ?
C86 C87 C88 C89 -168.9(14) . . . . ?
C122 N24 C130 C129 5(2) . . . . ?
C122 N24 C130 C131 -178.6(14) . . . . ?
C43 C48 C47 C46 10(3) . . . . ?
C43 C44 C45 C46 1(3) . . . . ?
C39 N3 C25 C26 2(2) . . . . ?
C39 C34 C35 C36 2(2) . . . . ?
C39 C34 C27 C26 5(3) . . . . ?
C39 C34 C27 C28 175.0(16) . . . . ?
C126 C127 C128 N22 -1(3) . . . . ?
C153 C154 C149 C148 177.5(15) . . . . ?
C153 C154 C149 C150 1(2) . . . . ?
C191 C190 C189 N15 -178.7(15) . . . . ?
C191 C190 C189 C188 0(2) . . . . ?
C191 C192 N9 Ru3 176.0(14) . . . . ?
C191 C192 N9 C196 -5(3) . . . . ?
C191 C194 C195 C196 1(3) . . . . ?
C190 N16 C197 C198 0(2) . . . . ?
C190 N16 C197 C203 176.6(16) . . . . ?
C190 C191 C192 C193 -11(3) . . . . ?
C190 C191 C192 N9 178.0(15) . . . . ?
C190 C191 C194 C195 -175.8(16) . . . . ?
C190 C189 C188 C193 0(2) . . . . ?
C190 C189 C188 C187 176.0(16) . . . . ?
C130 N24 C122 C121 -3(2) . . . . ?
C130 N24 C122 C123 179.1(13) . . . . ?
C130 C129 C134 C133 0(2) . . . . ?
C130 C131 C132 C133 2(2) . . . . ?
C130 C131 C132 C136 179.1(16) . . . . ?
C119 C120 C125 N21 2(2) . . . . ?
C119 C120 C125 C124 -179.3(13) . . . . ?
C119 C120 C121 N23 -3(2) . . . . ?
C119 C120 C121 C122 -179.5(13) . . . . ?
C119 C118 C117 N21 -2(2) . . . . ?
C198 N15 C189 C190 -4(2) . . . . ?
C198 N15 C189 C188 177.4(14) . . . . ?
C198 C197 C203 C202 -3(3) . . . . ?
C198 C199 C200 C202 -5(2) . . . . ?
C198 C199 C200 C201 172.7(16) . . . . ?
C5 C6 C7 C8 0.0 . . . . ?
C6 C5 C4 C3 178.2(11) . . . . ?
C6 C5 C4 C9 0.0 . . . . ?
C6 C7 C8 C9 0.0 . . . . ?
C7 C8 C9 C4 0.0 . . . . ?
C8 C9 C4 C3 -178.1(11) . . . . ?
C8 C9 C4 C5 0.0 . . . . ?
C4 C3 C2 C1 -173.8(11) . . . . ?
C4 C5 C6 C7 0.0 . . . . ?
N12 C151 C150 N11 -1(2) . . . . ?
N12 C151 C150 C149 -175.8(16) . . . . ?
N12 C137 C138 C139 3(4) . . . . ?
C93 N20 C107 C102 0(3) . . . . ?
C93 N20 C107 C106 -178.1(16) . . . . ?
C93 C94 C95 C102 3(3) . . . . ?
C93 C94 C95 C96 -175.3(16) . . . . ?
N19 C108 C109 C110 4(4) . . . . ?
N19 C106 C105 C104 -178(2) . . . . ?
N19 C106 C105 C110 3(3) . . . . ?
C123 C124 C125 N21 179.4(13) . . . . ?
C123 C124 C125 C120 1(2) . . . . ?
C123 C126 C127 C128 2(3) . . . . ?
C192 C193 C188 C189 -6(2) . . . . ?
C192 C193 C188 C187 178.4(15) . . . . ?
C192 C191 C190 N16 -179.9(16) . . . . ?
C192 C191 C190 C189 5(2) . . . . ?
C192 C191 C194 C195 -2(3) . . . . ?
C192 N9 C196 C195 4(3) . . . . ?
C152 N11 C150 C151 -176.8(15) . . . . ?
C152 N11 C150 C149 -2(2) . . . . ?
C147 C146 C151 N12 176.6(17) . . . . ?
C147 C146 C151 C150 -3(3) . . . . ?
C147 C146 C139 C140 -2(3) . . . . ?
C147 C146 C139 C138 -163.9(19) . . . . ?
C147 C148 C149 C154 -176.7(16) . . . . ?
C147 C148 C149 C150 0(2) . . . . ?
C13 C18 C19 C24 70(2) . . . . ?
C13 C18 C19 C20 -114.8(17) . . . . ?
C13 C18 C17 C16 -1(3) . . . . ?
C81 C86 C85 C84 -5(3) . . . . ?
C81 C86 C87 C92 129.2(16) . . . . ?
C81 C86 C87 C88 -62(2) . . . . ?
C189 N15 C198 C197 0(2) . . . . ?
C189 N15 C198 C199 -178.5(15) . . . . ?
C189 C188 C187 C186 -179.6(16) . . . . ?
C52 C57 C56 N5 -176.9(13) . . . . ?
C52 C57 C56 C55 2(2) . . . . ?
C52 C53 C54 N8 -176.8(14) . . . . ?
C52 C53 C54 C55 2(2) . . . . ?
C52 C51 C50 C49 -2(2) . . . . ?
C79 C78 C71 C72 5(3) . . . . ?
C79 C78 C71 C70 -179.8(17) . . . . ?
C107 N20 C93 C94 -1(3) . . . . ?
C107 C102 C103 C104 14(3) . . . . ?
C107 C106 C105 C104 2(3) . . . . ?
C107 C106 C105 C110 -177(2) . . . . ?
C188 C193 C192 C191 11(3) . . . . ?
C188 C193 C192 N9 -177.2(14) . . . . ?
C188 C187 C186 C185 4(3) . . . . ?
C42 C37 C38 N4 -2(2) . . . . ?
C42 C37 C38 C39 173.4(14) . . . . ?
C42 C37 C36 C35 -175.6(16) . . . . ?
C42 C43 C48 C47 170.7(16) . . . . ?
C42 C43 C44 C45 -175.9(15) . . . . ?
C83 N17 C69 C70 -3(3) . . . . ?
C83 C78 C71 C72 -169.3(18) . . . . ?
C83 C78 C71 C70 6(3) . . . . ?
C65 N8 C54 C53 -2(2) . . . . ?
C65 N8 C54 C55 179.1(14) . . . . ?
C65 C61 C62 C63 7(3) . . . . ?
C65 C66 C67 C63 -8(3) . . . . ?
C65 C66 C67 C68 -176.2(19) . . . . ?
N9 C196 C195 C194 -2(3) . . . . ?
C18 C13 C12 C11 177.1(18) . . . . ?
C18 C19 C24 C23 175.5(12) . . . . ?
C18 C19 C20 C21 -175.5(12) . . . . ?
C94 C95 C102 C107 -4(3) . . . . ?
C94 C95 C102 C103 -175(2) . . . . ?
C94 C95 C96 C101 -133.3(16) . . . . ?
C94 C95 C96 C97 49(2) . . . . ?
C25 N3 C39 C38 179.6(13) . . . . ?
C25 N3 C39 C34 -3(2) . . . . ?
C25 C26 C27 C34 -7(3) . . . . ?
C25 C26 C27 C28 -175.9(17) . . . . ?
C95 C102 C103 C104 -176(2) . . . . ?
C95 C96 C101 C100 -177.5(15) . . . . ?
C95 C96 C97 C98 177.7(14) . . . . ?
C150 N11 C152 C153 3(2) . . . . ?
C150 C151 N12 Ru3 -3(2) . . . . ?
C150 C151 N12 C137 169(2) . . . . ?
N13 C161 C162 C163 0.0 . . . . ?
N13 C175 C174 N14 0.4(19) . . . . ?
N13 C175 C174 C173 -178.4(9) . . . . ?
C161 N13 C175 C170 0.0 . . . . ?
C161 N13 C175 C174 -174.8(16) . . . . ?
C161 C162 C163 C170 0.0 . . . . ?
C161 C162 C163 C164 171.9(13) . . . . ?
C162 C163 C170 C175 0.0 . . . . ?
C162 C163 C170 C171 175(2) . . . . ?
C162 C163 C164 C169 -42.4(17) . . . . ?
C162 C163 C164 C165 130.1(12) . . . . ?
C163 C170 C175 N13 0.0 . . . . ?
C163 C170 C175 C174 173(2) . . . . ?
C163 C170 C171 C172 174.7(18) . . . . ?
C163 C164 C169 C168 172.4(16) . . . . ?
C163 C164 C165 C166 -172.6(16) . . . . ?
C170 C163 C164 C169 129.4(13) . . . . ?
C170 C163 C164 C165 -58.1(17) . . . . ?
C170 C175 C174 N14 -173.6(11) . . . . ?
C170 C175 C174 C173 8(2) . . . . ?
C175 N13 C161 C162 0.0 . . . . ?
C175 C170 C171 C172 -10(3) . . . . ?
C175 C174 C173 C178 178.8(17) . . . . ?
C175 C174 C173 C172 -0.1(19) . . . . ?
C72 C73 C74 C75 0.0 . . . . ?
C73 C72 C77 C76 0.0 . . . . ?
C73 C72 C71 C78 122.9(18) . . . . ?
C73 C72 C71 C70 -52(2) . . . . ?
C73 C74 C75 C76 0.0 . . . . ?
C74 C75 C76 C77 0.0 . . . . ?
C75 C76 C77 C72 0.0 . . . . ?
C77 C72 C73 C74 0.0 . . . . ?
C77 C72 C71 C78 -62(2) . . . . ?
C77 C72 C71 C70 123.1(17) . . . . ?
C48 C43 C42 C37 136.5(17) . . . . ?
C48 C43 C42 C41 -42(2) . . . . ?
C48 C43 C44 C45 -4(2) . . . . ?
C48 C47 C46 C45 -14(3) . . . . ?
C185 N10 C193 C192 -178.3(16) . . . . ?
C185 N10 C193 C188 -4(2) . . . . ?
C36 C37 C38 N4 -176.1(14) . . . . ?
C36 C37 C38 C39 -1(2) . . . . ?
C36 C37 C42 C43 -5(2) . . . . ?
C36 C37 C42 C41 174.0(14) . . . . ?
C44 C43 C42 C37 -51(2) . . . . ?
C44 C43 C42 C41 129.9(16) . . . . ?
C44 C43 C48 C47 -1(3) . . . . ?
C44 C45 C46 C47 9(3) . . . . ?
C62 C61 C65 N8 174.2(15) . . . . ?
C62 C61 C65 C66 0(2) . . . . ?
C135 C133 C132 C136 3(3) . . . . ?
C135 C133 C132 C131 179.9(16) . . . . ?
C12 C13 C18 C19 5(3) . . . . ?
C12 C13 C18 C17 -175.0(17) . . . . ?
C19 C18 C17 C16 178.8(16) . . . . ?
C19 C24 C23 C22 0.0 . . . . ?
C24 C19 C20 C21 0.0 . . . . ?
C24 C23 C22 C21 0.0 . . . . ?
C23 C22 C21 C20 0.0 . . . . ?
C22 C21 C20 C19 0.0 . . . . ?
C20 C19 C24 C23 0.0 . . . . ?
C58 C59 C60 N5 8(3) . . . . ?
C49 N6 C57 C56 -179.1(13) . . . . ?
C49 N6 C57 C52 2(2) . . . . ?
C102 C107 C106 N19 -179.1(18) . . . . ?
C102 C107 C106 C105 1(3) . . . . ?
C102 C95 C96 C101 48(2) . . . . ?
C102 C95 C96 C97 -129.4(17) . . . . ?
C102 C103 C104 C105 -11(4) . . . . ?
C60 N5 C56 C57 -176.0(14) . . . . ?
C60 N5 C56 C55 5(2) . . . . ?
C60 C59 C58 C55 -9(3) . . . . ?
C127 C126 C123 C124 -1(2) . . . . ?
C127 C126 C123 C122 -177.9(15) . . . . ?
C82 N18 C84 C85 -1(3) . . . . ?
C82 C81 C80 C79 0(3) . . . . ?
C82 C83 C78 C79 0(3) . . . . ?
C82 C83 C78 C71 174.7(16) . . . . ?
C78 C79 C80 C81 2(3) . . . . ?
C78 C83 C82 N18 178.5(16) . . . . ?
C78 C83 C82 C81 2(3) . . . . ?
C66 C67 C63 C62 15(3) . . . . ?
C66 C67 C63 C64 179(2) . . . . ?
C197 N16 C190 C191 -178.8(15) . . . . ?
C197 N16 C190 C189 -4(2) . . . . ?
C197 C198 C199 C200 0(2) . . . . ?
C16 N2 C14 C15 178.2(14) . . . . ?
C16 N2 C14 C13 -5(2) . . . . ?
C203 C202 C200 C199 7(3) . . . . ?
C203 C202 C200 C201 -171.2(18) . . . . ?
C199 C198 C197 N16 -179.3(15) . . . . ?
C199 C198 C197 C203 4(2) . . . . ?
C103 C104 C105 C106 3(4) . . . . ?
C103 C104 C105 C110 -178(3) . . . . ?
C26 C27 C28 C33 -106.8(19) . . . . ?
C26 C27 C28 C29 70(2) . . . . ?
C128 N22 C124 C125 178.4(14) . . . . ?
C128 N22 C124 C123 1(2) . . . . ?
C149 C148 C147 C146 1(3) . . . . ?
C149 C154 C153 C152 0(2) . . . . ?
C17 C18 C19 C24 -110.1(17) . . . . ?
C17 C18 C19 C20 65.4(19) . . . . ?
C200 C202 C203 C197 -3(3) . . . . ?
C71 C72 C73 C74 174.8(13) . . . . ?
C71 C72 C77 C76 -174.6(14) . . . . ?
C71 C70 C69 N17 2(3) . . . . ?
C108 N19 C106 C107 177.8(18) . . . . ?
C108 N19 C106 C105 -2(3) . . . . ?
C108 C109 C110 C105 -3(4) . . . . ?
C108 C109 C110 C111 168(2) . . . . ?
C69 N17 C83 C82 -176.4(16) . . . . ?
C69 N17 C83 C78 5(3) . . . . ?
C69 C70 C71 C72 171.5(17) . . . . ?
C69 C70 C71 C78 -4(3) . . . . ?
C106 N19 C108 C109 -1(3) . . . . ?
C106 C107 C102 C95 -179.6(18) . . . . ?
C106 C107 C102 C103 -8(3) . . . . ?
C106 C105 C110 C109 0(4) . . . . ?
C106 C105 C110 C111 -171(2) . . . . ?
C139 C146 C151 N12 0(3) . . . . ?
C139 C146 C151 C150 179.7(19) . . . . ?
C139 C146 C147 C148 177.5(19) . . . . ?
C139 C140 C145 C144 -174.8(14) . . . . ?
C80 C81 C82 N18 -178.3(16) . . . . ?
C80 C81 C82 C83 -2(3) . . . . ?
C80 C79 C78 C83 -2(3) . . . . ?
C80 C79 C78 C71 -176.5(18) . . . . ?
C194 C191 C190 N16 -6(2) . . . . ?
C194 C191 C190 C189 179.0(16) . . . . ?
C194 C191 C192 C193 175.6(16) . . . . ?
C194 C191 C192 N9 5(3) . . . . ?
C117 N21 C125 C120 0(2) . . . . ?
C117 N21 C125 C124 -179.0(13) . . . . ?
C117 C118 C119 C120 4(2) . . . . ?
N14 C174 C173 C178 0.0 . . . . ?
N14 C174 C173 C172 -179(2) . . . . ?
C174 N14 C176 C177 0.0 . . . . ?
C174 C173 C178 C177 0.0 . . . . ?
C174 C173 C178 C179 -177.9(18) . . . . ?
C174 C173 C172 C171 -14(4) . . . . ?
C173 C178 C177 C176 0.0 . . . . ?
C173 C178 C179 C180 -129.1(15) . . . . ?
C173 C178 C179 C184 51(2) . . . . ?
C173 C172 C171 C170 18(4) . . . . ?
C178 C173 C172 C171 167(2) . . . . ?
C178 C177 C176 N14 0.0 . . . . ?
C178 C179 C184 C183 180(2) . . . . ?
C177 C178 C179 C180 53(2) . . . . ?
C177 C178 C179 C184 -126.9(16) . . . . ?
C176 N14 C174 C175 -178.7(19) . . . . ?
C176 N14 C174 C173 0.0 . . . . ?
C96 C95 C102 C107 174.4(17) . . . . ?
C96 C95 C102 C103 4(3) . . . . ?
C96 C101 C100 C99 0.0 . . . . ?
C101 C96 C97 C98 0.0 . . . . ?
C101 C100 C99 C98 0.0 . . . . ?
C100 C99 C98 C97 0.0 . . . . ?
C99 C98 C97 C96 0.0 . . . . ?
C97 C96 C101 C100 0.0 . . . . ?
C68 C67 C63 C62 -177.1(19) . . . . ?
C68 C67 C63 C64 -13(3) . . . . ?
C84 N18 C82 C81 -3(2) . . . . ?
C84 N18 C82 C83 -179.8(16) . . . . ?
C85 C86 C81 C82 0(3) . . . . ?
C85 C86 C81 C80 -177.5(19) . . . . ?
C85 C86 C87 C92 -51(2) . . . . ?
C85 C86 C87 C88 117.6(18) . . . . ?
C142 C141 C140 C139 174.4(15) . . . . ?
C142 C141 C140 C145 0.0 . . . . ?
C141 C142 C143 C144 0.0 . . . . ?
C141 C140 C145 C144 0.0 . . . . ?
C140 C139 C138 C137 -177(2) . . . . ?
C140 C145 C144 C143 0.0 . . . . ?
C145 C144 C143 C142 0.0 . . . . ?
C143 C142 C141 C140 0.0 . . . . ?
C27 C34 C35 C36 -178.8(17) . . . . ?
C27 C34 C39 N3 0(3) . . . . ?
C27 C34 C39 C38 176.4(16) . . . . ?
C172 C173 C178 C177 179(2) . . . . ?
C172 C173 C178 C179 1(2) . . . . ?
C104 C105 C110 C109 -180(2) . . . . ?
C104 C105 C110 C111 10(4) . . . . ?
C89 C90 C91 C92 0.0 . . . . ?
C90 C89 C88 C87 0.0 . . . . ?
C90 C91 C92 C87 0.0 . . . . ?
C91 C92 C87 C86 169.1(14) . . . . ?
C91 C92 C87 C88 0.0 . . . . ?
C92 C87 C88 C89 0.0 . . . . ?
C87 C86 C81 C82 179.7(15) . . . . ?
C87 C86 C81 C80 2(3) . . . . ?
C87 C86 C85 C84 175.9(17) . . . . ?
C88 C89 C90 C91 0.0 . . . . ?
C33 C32 C31 C30 0.0 . . . . ?
C32 C33 C28 C27 177.1(14) . . . . ?
C32 C33 C28 C29 0.0 . . . . ?
C32 C31 C30 C29 0.0 . . . . ?
C31 C30 C29 C28 0.0 . . . . ?
C30 C29 C28 C27 -177.0(15) . . . . ?
C30 C29 C28 C33 0.0 . . . . ?
C28 C33 C32 C31 0.0 . . . . ?
C109 C110 C111 C116 -118(3) . . . . ?
C109 C110 C111 C112 59(3) . . . . ?
C180 C179 C184 C183 0.0 . . . . ?
C179 C178 C177 C176 177.9(18) . . . . ?
C179 C180 C181 C182 0.0 . . . . ?
C179 C184 C183 C182 0.0 . . . . ?
C184 C183 C182 C181 0.0 . . . . ?
C183 C182 C181 C180 0.0 . . . . ?
C181 C180 C179 C178 -180(2) . . . . ?
C181 C180 C179 C184 0.0 . . . . ?
C204 C202 C203 C197 -176.8(17) . . . . ?
C204 C202 C200 C199 -179.0(16) . . . . ?
C204 C202 C200 C201 3(3) . . . . ?
C164 C163 C170 C175 -171.6(14) . . . . ?
C164 C163 C170 C171 4(2) . . . . ?
C164 C169 C168 C167 0.0 . . . . ?
C169 C164 C165 C166 0.0 . . . . ?
C169 C168 C167 C166 0.0 . . . . ?
C168 C167 C166 C165 0.0 . . . . ?
C167 C166 C165 C164 0.0 . . . . ?
C165 C164 C169 C168 0.0 . . . . ?
C105 C110 C111 C116 52(3) . . . . ?
C105 C110 C111 C112 -130(2) . . . . ?
C110 C111 C116 C115 178(3) . . . . ?
C110 C111 C112 C113 -178(3) . . . . ?
C138 C139 C140 C141 61(2) . . . . ?
C138 C139 C140 C145 -124.4(18) . . . . ?
C111 C116 C115 C114 0.0 . . . . ?
C116 C111 C112 C113 0.0 . . . . ?
C116 C115 C114 C113 0.0 . . . . ?
C115 C114 C113 C112 0.0 . . . . ?
C114 C113 C112 C111 0.0 . . . . ?
C112 C111 C116 C115 0.0 . . . . ?
C171 C170 C175 N13 -175(2) . . . . ?
C171 C170 C175 C174 -2(2) . . . . ?

loop_
_smtbx_masks_void_nr
_smtbx_masks_void_average_x
_smtbx_masks_void_average_y
_smtbx_masks_void_average_z
_smtbx_masks_void_volume
_smtbx_masks_void_count_electrons
_smtbx_masks_void_content
1 0.000 -0.686 0.040 4939.0 1295.2 ?
